data_1576682
loop_
_publ_author_name
'Wenger, John S.'
'Gaschik, Nina'
'Rowe, William J.'
'Crumpton, Agamemnon E.'
'van IJzendoorn, Bono'
'Mehta, Meera'

_publ_section_title
;
 Isolation of arylhalodiphosphenes: periodic trends in R-P[double bond,
 length as m-dash]P-X bonding (X = Cl, Br, I).
;
_journal_issue 15
_journal_name_full 'Chemical science'
_journal_page_first 7475
_journal_page_last 7485
_journal_paper_doi 10.1039/d6sc00723f
_journal_volume 17
_journal_year 2026
_chemical_formula_moiety 'C72 H91 P, C6 H14'
_chemical_formula_sum 'C78 H105 P'
_chemical_formula_weight 1073.58
_space_group_crystal_system monoclinic
_space_group_IT_number 14
_space_group_name_Hall '-P 2ybc'
_space_group_name_H-M_alt 'P 1 21/c 1'
_atom_sites_solution_hydrogens mixed
_audit_creation_date 2025-09-26
_audit_creation_method
;
Olex2 1.5
(compiled 2025.07.13 svn.rb7424aed for OlexSys, GUI svn.r7314)
;
_audit_update_record
;
2025-12-04 deposited with the CCDC.	2026-02-18 downloaded from the CCDC.
;
_cell_angle_alpha 90
_cell_angle_beta 102.0641(4)
_cell_angle_gamma 90
_cell_formula_units_Z 4
_cell_length_a 12.46887(5)
_cell_length_b 26.12266(10)
_cell_length_c 20.84307(9)
_cell_measurement_reflns_used 108493
_cell_measurement_temperature 100.00(10)
_cell_measurement_theta_max 75.2220
_cell_measurement_theta_min 1.6770
_cell_volume 6639.07(5)
_computing_cell_refinement 'CrysAlisPro 1.171.43.92a (Rigaku OD, 2023)'
_computing_data_collection 'CrysAlisPro system (CCD 43.143a 64-bit (release 25-10-2024))'
_computing_data_reduction 'CrysAlisPro 1.171.43.92a (Rigaku OD, 2023)'
_computing_molecular_graphics 'Olex2 1.5 (Dolomanov et al., 2009)'
_computing_publication_material 'Olex2 1.5 (Dolomanov et al., 2009)'
_computing_structure_refinement 'SHELXL 2018/3 (Sheldrick, 2015)'
_computing_structure_solution 'SHELXT 2018/2 (Sheldrick, 2018)'
_diffrn_ambient_environment N~2~
_diffrn_ambient_temperature 100.00(10)
_diffrn_detector 'Hybrid Pixel Array Detector'
_diffrn_detector_area_resol_mean 10.0000
_diffrn_detector_type 'HyPix-Arc 150'
_diffrn_measured_fraction_theta_full 1.000
_diffrn_measured_fraction_theta_max 1.000
_diffrn_measurement_details
;
List of Runs (angles in degrees, time in seconds):

  # Type    Start    End  Width  t~exp~   \w     \q     \k     \f   Frames
#--------------------------------------------------------------------------
  1  \w     28.00  54.00   0.50    0.92    --   60.11 -97.00-114.00   52
  2  \w     42.00  68.00   0.50    0.92    --   73.66 -97.00-114.00   52
  3  \w     41.00  66.00   0.50    0.92    --   79.84 -97.00-114.00   50
  4  \w     12.00  37.00   0.50    0.92    --   60.11 -30.00  90.00   50
  5  \w     11.00  36.00   0.50    0.92    --   60.11 -30.00  30.00   50
  6  \w     27.00  66.00   0.50    0.92    --   60.11 -95.00 150.00   78
  7  \w     11.00  37.00   0.50    0.92    --   60.11 -30.00   0.00   52
  8  \w     11.00  36.00   0.50    0.92    --   60.11 -30.00-120.00   50
  9  \w     19.00  85.00   0.50    0.92    --   60.11-125.00-120.00  132
 10  \w     11.00  36.00   0.50    0.92    --   60.11 -30.00-180.00   50
 11  \w     11.00  36.00   0.50    0.92    --   60.11 -30.00  60.00   50
 12  \w     64.00  95.00   0.50    0.92    --   60.11  30.00  60.00   62
 13  \w     11.00  36.00   0.50    0.92    --   60.11 -30.00 -60.00   50
 14  \w     61.00  92.00   0.50    0.92    --   60.11  30.00-150.00   62
 15  \w     20.00  63.00   0.50    0.92    --   60.11 -95.00 -60.00   86
 16  \w     76.00 123.00   0.50    0.92    --   73.66  30.00 -90.00   94
 17  \w     37.00  73.00   0.50    0.92    --   73.66 -95.00  90.00   72
 18  \w     35.00  84.00   0.50    0.92    --   73.66 -95.00  60.00   98
 19  \w     92.00 118.00   0.50    0.92    --   73.66  30.00 120.00   52
 20  \w     87.00 121.00   0.50    0.92    --   73.66  30.00  90.00   68
 21  \w     77.00 103.00   0.50    0.92    --   73.66-125.00-120.00   52
 22  \w     85.00 115.00   0.50    0.92    --   73.66  15.00  30.00   60
 23  \w     87.00 115.00   0.50    0.92    --   73.66  30.00 -30.00   56
 24  \w     55.00  84.00   0.50    0.92    --   73.66 -95.00 -30.00   58
 25  \w     35.00  74.00   0.50    0.92    --   73.66 -95.00   0.00   78
 26  \w     43.00 103.00   0.50    0.92    --   73.66-125.00 -30.00  120
 27  \w     82.00 122.00   0.50    0.92    --   73.66  30.00  60.00   80
 28  \w     41.00  80.00   0.50    0.92    --   73.66  15.00  30.00   78
 29  \w     44.00  76.00   0.50    0.92    --   79.84 -95.00 150.00   64
 30  \w     42.00  75.00   0.50    0.92    --   79.84 -95.00   0.00   66
 31  \w     40.00  65.00   0.50    0.92    --   79.84 -95.00-150.00   50
 32  \w     62.00  88.00   0.50    0.92    --   79.84-125.00-150.00   52
 33  \w     41.00  90.00   0.50    0.92    --   79.84 -95.00  90.00   98
 34  \w     64.00  98.00   0.50    0.92    --   79.84-125.00  30.00   68
 35  \w     90.00 118.00   0.50    0.92    --   79.84  30.00  90.00   56
 36  \w     81.00 106.00   0.50    0.92    --   79.84  30.00  30.00   50
 37  \w     44.00  95.00   0.50    0.92    --   79.84-125.00-180.00  102
 38  \w     52.00 109.00   0.50    0.92    --   79.84-125.00 150.00  114
 39  \w     61.00  86.00   0.50    0.92    --   79.84-125.00 -90.00   50
 40  \w     40.00  66.00   0.50    0.92    --   79.84-125.00 120.00   52
 41  \w     43.00  69.00   0.50    0.92    --   79.84 -95.00 -90.00   52
 42  \w     81.00 106.00   0.50    0.92    --   79.84  30.00-120.00   50
 43  \w     82.00 108.00   0.50    0.92    --   79.84  30.00 -30.00   52
 44  \w     75.00 100.00   0.50    0.92    --   79.84-125.00 -60.00   50
 45  \w    102.00 129.00   0.50    0.92    --   79.84  30.00 150.00   54
 46  \w     46.00  72.00   0.50    0.92    --   79.84 -95.00 120.00   52
 47  \w     57.00  83.00   0.50    0.92    --   79.84 -95.00  60.00   52
 48  \w     50.00  76.00   0.50    0.92    --   79.84 -95.00 -60.00   52
 49  \w     40.00  65.00   0.50    0.92    --   79.84-125.00  90.00   50
 50  \w     80.00 125.00   0.50    0.92    --   83.00   4.00 -22.00   90
 51  \w     52.00  79.00   0.50    0.92    --   83.00   4.00 -22.00   54
 52  \w     45.00 110.00   0.50    0.92    --   83.00-120.00  82.29  130
 53  \w     77.00 122.00   0.50    0.92    --   83.00  15.00  99.09   90
 54  \w     61.00  92.00   0.50    0.92    --   83.00  20.00-118.61   62
 55  \w     68.00 125.00   0.50    0.92    --   83.00   3.00-174.00  114
 56  \w     48.00 124.00   0.50    0.92    --   83.00   6.00-101.57  152
 57  \w     93.00 118.00   0.50    0.92    --   83.00  59.00-100.82   50
 58  \w     59.00 100.00   0.50    0.92    --   83.00-111.00 173.53   82
 59  \w     39.00 110.00   0.50    0.92    --   83.00-122.00   0.79  142
 60  \w     91.00 120.00   0.50    0.92    --   83.00  57.00 143.10   58
 61  \w     44.00 117.00   0.50    0.92    --   83.00-132.00  64.30  146
 62  \w     66.00 128.00   0.50    0.92    --   83.00  21.00 -46.65  124
 63  \w     54.00 107.00   0.50    0.92    --   83.00-116.00-147.92  106
 64  \w     47.00 116.00   0.50    0.92    --   83.00-131.00-100.19  138
 65  \w     45.00  85.00   0.50    0.92    --   83.00-101.00 -36.93   80
 66  \w     59.00 104.00   0.50    0.92    --   83.00-112.00 -49.97   90
 67  \w     55.00  80.00   0.50    0.92    --   83.00  20.00 -97.04   50
 68  \w     65.00  99.00   0.50    0.92    --   83.00  22.00 -79.79   68
 69  \w     85.00 111.00   0.50    0.92    --   83.00  22.00  54.84   52
 70  \w     65.00 108.00   0.50    0.92    --   83.00  22.00 160.46   86
 71  \w     46.00  88.00   0.50    0.92    --   83.00 -87.00-113.75   84
 72  \w     90.00 115.00   0.50    0.92    --   83.00  64.00 -78.99   50
 73  \w     50.00  96.00   0.50    0.92    --   83.00  14.00  44.72   92
 74  \w     35.00  60.00   0.50    0.92    --   73.66 -97.00-114.00   50
 75  \w    -50.00 -12.00   0.50    0.92    --   -3.00 -44.00 133.32   76
 76  \w    -15.00  10.00   0.50    0.92    --   -3.00-100.00 -28.79   50
 77  \w    -16.00  10.00   0.50    0.92    --   -3.00-100.00  -3.48   52
 78  \w    -16.00  10.00   0.50    0.92    --   -3.00 -99.00  61.10   52
 79  \w    -39.00 -12.00   0.50    0.92    --   -3.00 -46.00 -26.04   54
 80  \w     -8.00  17.00   0.50    0.92    --    6.00 101.00 112.81   50
 81  \w     -3.00  22.00   0.50    0.92    --   10.00  99.00  63.40   50
 82  \w      8.00  33.00   0.50    0.92    --   18.00  94.00-152.47   50
 83  \w     16.00  41.00   0.50    0.92    --   22.00  88.00  58.82   50
 84  \w     14.00  41.00   0.50    0.92    --   22.00  91.00 -24.31   54
 85  \w     15.00  40.00   0.50    0.92    --   22.00  89.00-107.52   50
 86  \w     13.00  38.00   0.50    0.92    --   22.00  92.00 131.38   50
 87  \w     31.00  56.00   0.50    0.92    --   30.00  77.00-146.34   50
 88  \w     32.00  57.00   0.50    0.92    --   30.00  75.00 -81.95   50
 89  \w     31.00  56.00   0.50    0.92    --   30.00  77.00  77.99   50
 90  \w     31.00  56.00   0.50    0.92    --   30.00  77.00 159.85   50
 91  \w     35.00  60.00   0.50    0.92    --   34.00  77.00 -57.69   50
 92  \w     35.00  60.00   0.50    0.92    --   34.00  77.00 105.33   50
 93  \w     37.00  62.00   0.50    0.92    --   34.00  73.00-105.98   50
 94  \w     39.00  64.00   0.50    0.92    --   38.00  77.00  12.75   50
 95  \w     40.00  65.00   0.50    0.92    --   38.00  76.00 144.36   50
 96  \w     44.00  69.00   0.50    0.92    --   42.00  76.00 -15.99   50
 97  \w     45.00  70.00   0.50    0.92    --   42.00  73.00  45.38   50
 98  \w     43.00  68.00   0.50    0.92    --   42.00  77.00 176.64   50
 99  \w     44.00  69.00   0.50    0.92    --   42.00  76.00 -41.01   50
100  \w     47.00  72.00   0.50    0.92    --   46.00  77.00 104.38   50
101  \w     47.00  72.00   0.50    0.92    --   46.00  77.00-109.50   50
102  \w     47.00  72.00   0.50    0.92    --   46.00  77.00 -82.25   50
103  \w     48.00  73.00   0.50    0.92    --   46.00  76.00 143.75   50
104  \w     48.00  73.00   0.50    0.92    --   46.00  76.00  63.44   50
105  \w     47.00  72.00   0.50    0.92    --   46.00  77.00 -95.19   50
106  \w     48.00  73.00   0.50    0.92    --   46.00  75.00-150.90   50
107  \w     53.00  78.00   0.50    0.92    --   50.00  73.00 -16.48   50
108  \w     53.00  78.00   0.50    0.92    --   50.00  73.00 119.50   50
109  \w     52.00  77.00   0.50    0.92    --   50.00  76.00  72.65   50
110  \w     55.00  80.00   0.50    0.92    --   54.00  77.00 -47.22   50
111  \w     55.00  80.00   0.50    0.92    --   54.00  77.00 -19.40   50
112  \w     55.00  80.00   0.50    0.92    --   54.00  77.00-161.70   50
113  \w     55.00  80.00   0.50    0.92    --   54.00  77.00 159.19   50
114  \w     55.00  80.00   0.50    0.92    --   54.00  77.00  -2.05   50
115  \w     55.00  80.00   0.50    0.92    --   54.00  77.00 -69.35   50
116  \w     55.00  80.00   0.50    0.92    --   54.00  77.00 172.06   50
117  \w     55.00  80.00   0.50    0.92    --   54.00  77.00  25.24   50
118  \w     55.00  80.00   0.50    0.92    --   54.00  77.00   6.90   50
119  \w     63.00  88.00   0.50    0.92    --   58.00  69.00  52.90   50
120  \w     64.00  89.00   0.50    0.92    --   58.00  68.00 105.94   50
121  \w     63.00  88.00   0.50    0.92    --   58.00  71.00 -45.62   50
122  \w     64.00  89.00   0.50    0.92    --   58.00  67.00-122.23   50
123  \w     62.00  87.00   0.50    0.92    --   58.00  72.00-136.01   50
124  \w     63.00  88.00   0.50    0.92    --   58.00  71.00 124.66   50
125  \w     61.00  86.00   0.50    0.92    --   58.00  73.00 144.03   50
126  \w     64.00  89.00   0.50    0.92    --   58.00  68.00  89.45   50
127  \w     63.00  88.00   0.50    0.92    --   58.00  71.00 112.34   50
128  \w     11.00  36.00   0.50    0.92    --   60.11 -30.00 -90.00   50
129  \w     22.00  48.00   0.50    0.92    --   60.11-125.00 -60.00   52
130  \w     11.00  37.00   0.50    0.92    --   60.11 -30.00 -30.00   52
131  \w     11.00  36.00   0.50    0.92    --   60.11 -30.00 120.00   50
132  \w     66.00  91.00   0.50    0.92    --   62.00  72.00 -41.75   50
133  \w     67.00  99.00   0.50    0.92    --   62.00  71.00 -17.86   64
134  \w     67.00  96.00   0.50    0.92    --   62.00  70.00-162.16   58
135  \w     66.00  91.00   0.50    0.92    --   62.00  72.00  56.94   50
136  \w     67.00  92.00   0.50    0.92    --   62.00  71.00 129.12   50
137  \w     68.00  93.00   0.50    0.92    --   66.00  75.00 -92.66   50
138  \w     68.00  93.00   0.50    0.92    --   66.00  75.00-107.82   50
139  \w     69.00  94.00   0.50    0.92    --   66.00  73.00  -5.90   50
140  \w     69.00  94.00   0.50    0.92    --   66.00  73.00 164.91   50
141  \w     69.00  94.00   0.50    0.92    --   66.00  74.00-151.66   50
142  \w     69.00  94.00   0.50    0.92    --   66.00  74.00  58.12   50
143  \w     69.00  98.00   0.50    0.92    --   66.00  73.00 141.87   58
144  \w     69.00  94.00   0.50    0.92    --   66.00  74.00  -2.11   50
145  \w     72.00 105.00   0.50    0.92    --   70.00  75.00 -79.75   66
146  \w     77.00 104.00   0.50    0.92    --   73.66  30.00 150.00   54
147  \w     72.00 113.00   0.50    0.92    --   73.66   0.00-120.00   82
148  \w     42.00  68.00   0.50    0.92    --   73.66   0.00-120.00   52
149  \w     32.00  57.00   0.50    0.92    --   73.66-125.00 120.00   50
150  \w     81.00 106.00   0.50    0.92    --   74.00  62.00 176.38   50
151  \w     85.00 111.00   0.50    0.92    --   78.00  60.00  22.75   52
152  \w     81.00 125.00   0.50    0.92    --   79.84  30.00 -90.00   88
153  \w     49.00  77.00   0.50    0.92    --   79.84   0.00 -60.00   56
154  \w     36.00  63.00   0.50    0.92    --   79.84-125.00  30.00   54
155  \w     36.00  62.00   0.50    0.92    --   79.84-125.00 150.00   52
156  \w     81.00 106.00   0.50    0.92    --   79.84  30.00 120.00   50
157  \w     81.00 110.00   0.50    0.92    --   79.84  30.00   0.00   58
158  \w     38.00  64.00   0.50    0.92    --   79.84-125.00-150.00   52
159  \w     41.00  67.00   0.50    0.92    --   79.84-125.00-120.00   52
160  \w     37.00  63.00   0.50    0.92    --   79.84-125.00 -60.00   52
161  \w     36.00  62.00   0.50    0.92    --   79.84-125.00 -90.00   52
162  \w     80.00 112.00   0.50    0.92    --   79.84   0.00 -60.00   64
163  \w     77.00 103.00   0.50    0.92    --   83.00  27.00  79.78   52
164  \w     42.00  76.00   0.50    0.92    --   83.00-100.00  80.97   68
165  \w     92.00 117.00   0.50    0.92    --   83.00  46.00-143.69   50
166  \w     40.00  66.00   0.50    0.92    --   83.00-116.00 -31.51   52
167  \w     85.00 110.00   0.50    0.92    --   83.00-120.00 -54.45   50
168  \w     41.00  67.00   0.50    0.92    --   83.00-120.00 -54.45   52
169  \w     63.00 123.00   0.50    0.92    --   83.00   2.00 102.46  120
170  \w     68.00 113.00   0.50    0.92    --   83.00   3.00 156.00   90
171  \w     42.00  86.00   0.50    0.92    --   83.00-100.00 136.39   88
172  \w     94.00 119.00   0.50    0.92    --   83.00  39.00 142.97   50
173  \w     93.00 118.00   0.50    0.92    --   83.00  38.00 110.44   50
174  \w     49.00  81.00   0.50    0.92    --   83.00  -1.00  44.80   64
;
_diffrn_measurement_device 'four-circle diffractometer'
_diffrn_measurement_device_type 'XtaLAB Synergy R, DW system, HyPix-Arc 150'
_diffrn_measurement_method '\w scans'
_diffrn_orient_matrix_type 'CrysAlisPro convention (1999,Acta A55,543-557)'
_diffrn_orient_matrix_UB_11 0.0136270000
_diffrn_orient_matrix_UB_12 0.0275118000
_diffrn_orient_matrix_UB_13 0.0665897000
_diffrn_orient_matrix_UB_21 -0.0424383000
_diffrn_orient_matrix_UB_22 -0.0479986000
_diffrn_orient_matrix_UB_23 0.0297020000
_diffrn_orient_matrix_UB_31 0.1182409000
_diffrn_orient_matrix_UB_32 -0.0204181000
_diffrn_orient_matrix_UB_33 0.0198857000
_diffrn_radiation_monochromator mirror
_diffrn_radiation_probe x-ray
_diffrn_radiation_type 'Cu K\a'
_diffrn_radiation_wavelength 1.54184
_diffrn_reflns_av_R_equivalents 0.0389
_diffrn_reflns_av_unetI/netI 0.0142
_diffrn_reflns_Laue_measured_fraction_full 1.000
_diffrn_reflns_Laue_measured_fraction_max 1.000
_diffrn_reflns_limit_h_max 15
_diffrn_reflns_limit_h_min -14
_diffrn_reflns_limit_k_max 32
_diffrn_reflns_limit_k_min -32
_diffrn_reflns_limit_l_max 26
_diffrn_reflns_limit_l_min -26
_diffrn_reflns_number 300587
_diffrn_reflns_point_group_measured_fraction_full 1.000
_diffrn_reflns_point_group_measured_fraction_max 1.000
_diffrn_reflns_theta_full 67.684
_diffrn_reflns_theta_max 74.504
_diffrn_reflns_theta_min 2.750
_diffrn_source 'Rotating-anode X-ray tube'
_diffrn_source_type 'Rigaku (Cu) X-ray Source'
_exptl_absorpt_coefficient_mu 0.660
_exptl_absorpt_correction_T_max 0.98789
_exptl_absorpt_correction_T_min 0.98789
_exptl_absorpt_correction_type sphere
_exptl_absorpt_process_details
;
CrysAlisPro 1.171.43.92a (Rigaku Oxford Diffraction, 2023)
Spherical absorption correction
using equivalent radius and absorption coefficient.
Empirical absorption correction using spherical harmonics,
implemented in SCALE3 ABSPACK scaling algorithm.
;
_exptl_crystal_density_diffrn 1.074
_exptl_crystal_description sphere
_exptl_crystal_F_000 2352
_exptl_crystal_size_max 0.12
_exptl_crystal_size_mid 0.09
_exptl_crystal_size_min 0.08
_exptl_crystal_size_rad 0.046
_refine_diff_density_max 0.342
_refine_diff_density_min -0.275
_refine_diff_density_rms 0.036
_refine_ls_extinction_method none
_refine_ls_goodness_of_fit_ref 1.022
_refine_ls_hydrogen_treatment mixed
_refine_ls_matrix_type full
_refine_ls_number_parameters 760
_refine_ls_number_reflns 13589
_refine_ls_number_restraints 4
_refine_ls_restrained_S_all 1.022
_refine_ls_R_factor_all 0.0448
_refine_ls_R_factor_gt 0.0398
_refine_ls_shift/su_max 0.001
_refine_ls_shift/su_mean 0.000
_refine_ls_structure_factor_coef Fsqd
_refine_ls_weighting_details 'w=1/[\s^2^(Fo^2^)+(0.0435P)^2^+2.9085P] where P=(Fo^2^+2Fc^2^)/3'
_refine_ls_weighting_scheme calc
_refine_ls_wR_factor_gt 0.0956
_refine_ls_wR_factor_ref 0.0985
_reflns_Friedel_coverage 0.000
_reflns_number_gt 12215
_reflns_number_total 13589
_reflns_threshold_expression 'I > 2\s(I)'
_cod_data_source_file d6sc00723f3.cif
_cod_data_source_block Compound_4
_cod_depositor_comments 'Adding full bibliography for 1576673--1576682.cif.'
_cod_original_cell_volume 6639.06(5)
_cod_database_code 1576682
_shelx_shelxl_version_number 2018/3
_chemical_oxdiff_formula 'C78 H103 P1'
_shelx_space_group_comment
;
The symmetry employed for this shelxl refinement is uniquely defined
by the following loop, which should always be used as a source of
symmetry information in preference to the above space-group names.
They are only intended as comments.
;
_cell_oxdiff_angle_alpha 90.0080(5)
_cell_oxdiff_angle_beta 102.0775(5)
_cell_oxdiff_angle_gamma 89.9805(5)
_cell_oxdiff_length_a 12.46753(8)
_cell_oxdiff_length_b 26.12374(15)
_cell_oxdiff_length_c 20.84548(13)
_cell_oxdiff_measurement_reflns_used 108493
_cell_oxdiff_volume 6639.06(7)
_shelx_estimated_absorpt_t_max 0.949
_shelx_estimated_absorpt_t_min 0.925
_olex2_refinement_description
;
1. Fixed Uiso
 At 1.2 times of:
  All C(H) groups, All C(H,H) groups
 At 1.5 times of:
  All C(H,H,H) groups
2. Restrained distances
 P1-C1 \\sim P1A-C1
 with sigma of 0.02
 P1-H1A \\sim P1A-H1AA
 with sigma of 0.01
 P1-H1B \\sim P1A-H1AB
 with sigma of 0.01
 H1B-H1A \\sim H1AB-H1AA
 with sigma of 0.01
3. Others
 Sof(P1A)=Sof(H1AA)=Sof(H1AB)=1-FVAR(1)
 Sof(P1)=Sof(H1A)=Sof(H1B)=FVAR(1)
4.a Secondary CH2 refined with riding coordinates:
 C4(H4A,H4B), C10(H10A,H10B), C21(H21A,H21B), C22(H22A,H22B), C31(H31A,H31B),
 C32(H32A,H32B), C49(H49A,H49B), C50(H50A,H50B), C59(H59A,H59B), C60(H60A,H60B),
  C74(H74A,H74B), C75(H75A,H75B), C76(H76A,H76B), C77(H77A,H77B)
4.b Aromatic/amide H refined with riding coordinates:
 C7(H7), C18(H18), C25(H25), C28(H28), C35(H35), C46(H46), C53(H53), C56(H56),
 C63(H63)
4.c Idealised Me refined as rotating group:
 C13(H13A,H13B,H13C), C14(H14A,H14B,H14C), C15(H15A,H15B,H15C), C16(H16A,H16B,
 H16C), C37(H37A,H37B,H37C), C38(H38A,H38B,H38C), C39(H39A,H39B,H39C), C40(H40A,
 H40B,H40C), C41(H41A,H41B,H41C), C42(H42A,H42B,H42C), C43(H43A,H43B,H43C),
 C44(H44A,H44B,H44C), C65(H65A,H65B,H65C), C66(H66A,H66B,H66C), C67(H67A,H67B,
 H67C), C68(H68A,H68B,H68C), C69(H69A,H69B,H69C), C70(H70A,H70B,H70C), C71(H71A,
 H71B,H71C), C72(H72A,H72B,H72C), C73(H73A,H73B,H73C), C78(H78A,H78B,H78C)
;
_olex2_submission_special_instructions 'No special instructions were received'
_oxdiff_exptl_absorpt_empirical_details
;
Empirical correction (ABSPACK) includes:
- Absorption correction using spherical harmonics
- Frame scaling
- Detector area scaling
;
_oxdiff_exptl_absorpt_empirical_full_max 1.750
_oxdiff_exptl_absorpt_empirical_full_min 0.529

loop_
_space_group_symop_operation_xyz
'x, y, z'
'-x, y+1/2, -z+1/2'
'-x, -y, -z'
'x, -y-1/2, z-1/2'

loop_
_atom_site_label
_atom_site_type_symbol
_atom_site_fract_x
_atom_site_fract_y
_atom_site_fract_z
_atom_site_U_iso_or_equiv
_atom_site_adp_type
_atom_site_occupancy
_atom_site_site_symmetry_order
_atom_site_calc_flag
_atom_site_refinement_flags_posn
_atom_site_refinement_flags_adp
_atom_site_refinement_flags_occupancy
_atom_site_disorder_assembly
_atom_site_disorder_group
P1 P 0.68718(14) 0.64524(7) 0.69474(8) 0.0223(3) Uani 0.819(13) 1 d D . P A 1
C1 C 0.56811(9) 0.62997(4) 0.62890(5) 0.0167(2) Uani 1 1 d D . . . .
C2 C 0.54410(9) 0.65868(4) 0.57037(5) 0.0158(2) Uani 1 1 d . . . . .
C3 C 0.59881(9) 0.70771(4) 0.55351(5) 0.0171(2) Uani 1 1 d . . . . .
C4 C 0.52756(10) 0.72246(4) 0.48431(6) 0.0205(2) Uani 1 1 d . . . . .
H4A H 0.481878 0.752798 0.488429 0.025 Uiso 1 1 calc R U . . .
H4B H 0.575955 0.731002 0.453759 0.025 Uiso 1 1 calc R U . . .
C5 C 0.45363(9) 0.67667(4) 0.45758(5) 0.0182(2) Uani 1 1 d . . . . .
C6 C 0.46217(9) 0.64301(4) 0.51760(5) 0.0166(2) Uani 1 1 d . . . . .
C7 C 0.40128(9) 0.59907(4) 0.52134(5) 0.0181(2) Uani 1 1 d . . . . .
H7 H 0.345063 0.588853 0.485463 0.022 Uiso 1 1 calc R U . . .
C8 C 0.42418(9) 0.57042(4) 0.57845(5) 0.0168(2) Uani 1 1 d . . . . .
C9 C 0.36765(9) 0.52096(4) 0.59011(5) 0.0175(2) Uani 1 1 d . . . . .
C10 C 0.43986(9) 0.50228(4) 0.65540(6) 0.0196(2) Uani 1 1 d . . . . .
H10A H 0.487792 0.473980 0.646846 0.024 Uiso 1 1 calc R U . . .
H10B H 0.392850 0.489345 0.684694 0.024 Uiso 1 1 calc R U . . .
C11 C 0.51181(9) 0.54809(4) 0.68918(5) 0.0167(2) Uani 1 1 d . . . . .
C12 C 0.50610(9) 0.58527(4) 0.63175(5) 0.0158(2) Uani 1 1 d . . . . .
C13 C 0.49759(12) 0.64782(5) 0.40447(6) 0.0276(3) Uani 1 1 d . . . . .
H13A H 0.573016 0.636691 0.422211 0.041 Uiso 1 1 calc R U . . .
H13B H 0.496453 0.670478 0.366858 0.041 Uiso 1 1 calc R U . . .
H13C H 0.451422 0.617840 0.390367 0.041 Uiso 1 1 calc R U . . .
C14 C 0.33611(10) 0.69420(5) 0.42967(6) 0.0266(3) Uani 1 1 d . . . . .
H14A H 0.289454 0.664244 0.416375 0.040 Uiso 1 1 calc R U . . .
H14B H 0.335111 0.716236 0.391494 0.040 Uiso 1 1 calc R U . . .
H14C H 0.308477 0.713368 0.463260 0.040 Uiso 1 1 calc R U . . .
C15 C 0.36831(10) 0.48212(4) 0.53505(6) 0.0220(2) Uani 1 1 d . . . . .
H15A H 0.324610 0.495395 0.493804 0.033 Uiso 1 1 calc R U . . .
H15B H 0.336849 0.449690 0.545958 0.033 Uiso 1 1 calc R U . . .
H15C H 0.443894 0.476435 0.530187 0.033 Uiso 1 1 calc R U . . .
C16 C 0.24802(10) 0.53046(5) 0.59520(6) 0.0246(3) Uani 1 1 d . . . . .
H16A H 0.246219 0.554456 0.631106 0.037 Uiso 1 1 calc R U . . .
H16B H 0.214267 0.498006 0.603866 0.037 Uiso 1 1 calc R U . . .
H16C H 0.207333 0.544980 0.553879 0.037 Uiso 1 1 calc R U . . .
C17 C 0.72038(9) 0.70402(4) 0.55165(5) 0.0178(2) Uani 1 1 d . . . . .
C18 C 0.77522(9) 0.66715(4) 0.52377(6) 0.0189(2) Uani 1 1 d . . . . .
H18 H 0.736790 0.637594 0.504816 0.023 Uiso 1 1 calc R U . . .
C19 C 0.88726(9) 0.67255(4) 0.52290(6) 0.0190(2) Uani 1 1 d . . . . .
C20 C 0.94110(10) 0.63036(5) 0.48925(6) 0.0218(2) Uani 1 1 d . . . . .
C21 C 1.05719(10) 0.64625(5) 0.48278(6) 0.0257(3) Uani 1 1 d . . . . .
H21A H 1.097980 0.615487 0.473733 0.031 Uiso 1 1 calc R U . . .
H21B H 1.051752 0.669846 0.445072 0.031 Uiso 1 1 calc R U . . .
C22 C 1.12021(10) 0.67222(5) 0.54402(6) 0.0257(3) Uani 1 1 d . . . . .
H22A H 1.196388 0.678522 0.539141 0.031 Uiso 1 1 calc R U . . .
H22B H 1.123199 0.649148 0.582033 0.031 Uiso 1 1 calc R U . . .
C23 C 1.06788(9) 0.72324(5) 0.55752(6) 0.0218(2) Uani 1 1 d . . . . .
C24 C 0.94447(9) 0.71572(4) 0.55297(6) 0.0192(2) Uani 1 1 d . . . . .
C25 C 0.88743(9) 0.75314(4) 0.58074(6) 0.0199(2) Uani 1 1 d . . . . .
H25 H 0.925209 0.782709 0.600139 0.024 Uiso 1 1 calc R U . . .
C26 C 0.77688(9) 0.74757(4) 0.58025(5) 0.0184(2) Uani 1 1 d . . . . .
C27 C 0.70024(9) 0.77953(4) 0.60745(5) 0.0182(2) Uani 1 1 d . . . . .
C28 C 0.71181(9) 0.82696(4) 0.63770(6) 0.0188(2) Uani 1 1 d . . . . .
H28 H 0.779532 0.844738 0.642803 0.023 Uiso 1 1 calc R U . . .
C29 C 0.62471(9) 0.84909(4) 0.66092(5) 0.0177(2) Uani 1 1 d . . . . .
C30 C 0.63982(9) 0.90285(4) 0.69048(6) 0.0199(2) Uani 1 1 d . . . . .
C31 C 0.52736(10) 0.92518(4) 0.69307(6) 0.0209(2) Uani 1 1 d . . . . .
H31A H 0.537471 0.957928 0.717508 0.025 Uiso 1 1 calc R U . . .
H31B H 0.486912 0.932516 0.647871 0.025 Uiso 1 1 calc R U . . .
C32 C 0.45995(10) 0.88910(5) 0.72582(6) 0.0221(2) Uani 1 1 d . . . . .
H32A H 0.391784 0.906594 0.730897 0.027 Uiso 1 1 calc R U . . .
H32B H 0.502039 0.880205 0.770137 0.027 Uiso 1 1 calc R U . . .
C33 C 0.43027(9) 0.83980(4) 0.68582(6) 0.0192(2) Uani 1 1 d . . . . .
C34 C 0.52639(9) 0.82135(4) 0.65620(5) 0.0174(2) Uani 1 1 d . . . . .
C35 C 0.51458(9) 0.77421(4) 0.62290(5) 0.0183(2) Uani 1 1 d . . . . .
H35 H 0.447271 0.756050 0.617512 0.022 Uiso 1 1 calc R U . . .
C36 C 0.59947(9) 0.75407(4) 0.59800(5) 0.0176(2) Uani 1 1 d . . . . .
C37 C 0.94666(11) 0.58078(5) 0.52948(7) 0.0282(3) Uani 1 1 d . . . . .
H37A H 0.976967 0.553223 0.506742 0.042 Uiso 1 1 calc R U . . .
H37B H 0.872775 0.571372 0.534487 0.042 Uiso 1 1 calc R U . . .
H37C H 0.993803 0.586129 0.572857 0.042 Uiso 1 1 calc R U . . .
C38 C 0.87356(10) 0.62028(5) 0.41991(6) 0.0265(3) Uani 1 1 d . . . . .
H38A H 0.863527 0.652431 0.395140 0.040 Uiso 1 1 calc R U . . .
H38B H 0.801759 0.606356 0.422841 0.040 Uiso 1 1 calc R U . . .
H38C H 0.912281 0.595631 0.397493 0.040 Uiso 1 1 calc R U . . .
C39 C 1.12392(10) 0.74010(5) 0.62695(6) 0.0295(3) Uani 1 1 d . . . . .
H39A H 1.101686 0.775182 0.634603 0.044 Uiso 1 1 calc R U . . .
H39B H 1.203698 0.738784 0.631459 0.044 Uiso 1 1 calc R U . . .
H39C H 1.102182 0.717119 0.659151 0.044 Uiso 1 1 calc R U . . .
C40 C 1.08673(10) 0.76449(5) 0.50872(7) 0.0281(3) Uani 1 1 d . . . . .
H40A H 1.052061 0.753923 0.464086 0.042 Uiso 1 1 calc R U . . .
H40B H 1.165650 0.769043 0.511760 0.042 Uiso 1 1 calc R U . . .
H40C H 1.054524 0.796882 0.519113 0.042 Uiso 1 1 calc R U . . .
C41 C 0.40085(10) 0.79794(5) 0.73095(6) 0.0244(3) Uani 1 1 d . . . . .
H41A H 0.466451 0.788459 0.763579 0.037 Uiso 1 1 calc R U . . .
H41B H 0.372761 0.767816 0.704729 0.037 Uiso 1 1 calc R U . . .
H41C H 0.344566 0.810829 0.753329 0.037 Uiso 1 1 calc R U . . .
C42 C 0.32938(10) 0.85016(5) 0.63080(6) 0.0236(2) Uani 1 1 d . . . . .
H42A H 0.265781 0.857386 0.650128 0.035 Uiso 1 1 calc R U . . .
H42B H 0.314255 0.820013 0.602365 0.035 Uiso 1 1 calc R U . . .
H42C H 0.343864 0.879688 0.604871 0.035 Uiso 1 1 calc R U . . .
C43 C 0.71471(10) 0.90003(5) 0.75912(6) 0.0270(3) Uani 1 1 d . . . . .
H43A H 0.727943 0.934654 0.777145 0.040 Uiso 1 1 calc R U . . .
H43B H 0.784704 0.884244 0.755939 0.040 Uiso 1 1 calc R U . . .
H43C H 0.679197 0.879406 0.788010 0.040 Uiso 1 1 calc R U . . .
C44 C 0.69314(11) 0.93900(5) 0.64805(7) 0.0266(3) Uani 1 1 d . . . . .
H44A H 0.650809 0.938396 0.602795 0.040 Uiso 1 1 calc R U . . .
H44B H 0.768395 0.927743 0.648879 0.040 Uiso 1 1 calc R U . . .
H44C H 0.694218 0.973898 0.665411 0.040 Uiso 1 1 calc R U . . .
C45 C 0.62428(9) 0.52805(4) 0.72433(5) 0.0177(2) Uani 1 1 d . . . . .
C46 C 0.70537(9) 0.50456(4) 0.69873(6) 0.0197(2) Uani 1 1 d . . . . .
H46 H 0.696503 0.501317 0.652520 0.024 Uiso 1 1 calc R U . . .
C47 C 0.80095(9) 0.48534(4) 0.73999(6) 0.0201(2) Uani 1 1 d . . . . .
C48 C 0.88460(10) 0.45779(5) 0.70744(6) 0.0246(3) Uani 1 1 d . . . . .
C49 C 0.99144(10) 0.44574(6) 0.75692(7) 0.0308(3) Uani 1 1 d . . . . .
H49A H 1.030736 0.417999 0.739059 0.037 Uiso 1 1 calc R U . . .
H49B H 1.038971 0.476464 0.762389 0.037 Uiso 1 1 calc R U . . .
C50 C 0.97225(11) 0.42957(5) 0.82355(7) 0.0296(3) Uani 1 1 d . . . . .
H50A H 1.043291 0.420298 0.852278 0.036 Uiso 1 1 calc R U . . .
H50B H 0.924751 0.398838 0.818282 0.036 Uiso 1 1 calc R U . . .
C51 C 0.91819(10) 0.47217(5) 0.85629(6) 0.0242(3) Uani 1 1 d . . . . .
C52 C 0.81374(9) 0.48995(4) 0.80862(6) 0.0200(2) Uani 1 1 d . . . . .
C53 C 0.73045(9) 0.51341(4) 0.83384(6) 0.0200(2) Uani 1 1 d . . . . .
H53 H 0.738009 0.516552 0.879977 0.024 Uiso 1 1 calc R U . . .
C54 C 0.63729(9) 0.53208(4) 0.79246(5) 0.0181(2) Uani 1 1 d . . . . .
C55 C 0.54037(9) 0.55714(4) 0.80690(5) 0.0180(2) Uani 1 1 d . . . . .
C56 C 0.51319(9) 0.56849(4) 0.86649(6) 0.0193(2) Uani 1 1 d . . . . .
H56 H 0.562291 0.559503 0.906180 0.023 Uiso 1 1 calc R U . . .
C57 C 0.41440(9) 0.59299(4) 0.86892(6) 0.0190(2) Uani 1 1 d . . . . .
C58 C 0.38899(10) 0.60355(5) 0.93680(6) 0.0213(2) Uani 1 1 d . . . . .
C59 C 0.29555(11) 0.64246(5) 0.93152(6) 0.0263(3) Uani 1 1 d . . . . .
H59A H 0.267872 0.642030 0.972704 0.032 Uiso 1 1 calc R U . . .
H59B H 0.324344 0.677180 0.926250 0.032 Uiso 1 1 calc R U . . .
C60 C 0.20150(10) 0.63128(5) 0.87426(6) 0.0271(3) Uani 1 1 d . . . . .
H60A H 0.141141 0.655714 0.875168 0.033 Uiso 1 1 calc R U . . .
H60B H 0.173500 0.596354 0.879227 0.033 Uiso 1 1 calc R U . . .
C61 C 0.23529(10) 0.63528(5) 0.80767(6) 0.0218(2) Uani 1 1 d . . . . .
C62 C 0.34318(9) 0.60665(4) 0.80961(6) 0.0184(2) Uani 1 1 d . . . . .
C63 C 0.37292(9) 0.59524(4) 0.74956(6) 0.0183(2) Uani 1 1 d . . . . .
H63 H 0.325998 0.605424 0.709621 0.022 Uiso 1 1 calc R U . . .
C64 C 0.46881(9) 0.56959(4) 0.74773(5) 0.0174(2) Uani 1 1 d . . . . .
C65 C 0.83277(11) 0.40759(6) 0.67781(7) 0.0341(3) Uani 1 1 d . . . . .
H65A H 0.816903 0.385670 0.712837 0.051 Uiso 1 1 calc R U . . .
H65B H 0.883788 0.389956 0.655357 0.051 Uiso 1 1 calc R U . . .
H65C H 0.764498 0.415069 0.646304 0.051 Uiso 1 1 calc R U . . .
C66 C 0.91396(12) 0.49092(6) 0.65277(7) 0.0356(3) Uani 1 1 d . . . . .
H66A H 0.849394 0.494601 0.617079 0.053 Uiso 1 1 calc R U . . .
H66B H 0.973247 0.474516 0.635986 0.053 Uiso 1 1 calc R U . . .
H66C H 0.937991 0.524779 0.670326 0.053 Uiso 1 1 calc R U . . .
C67 C 0.89567(10) 0.45139(5) 0.92104(6) 0.0291(3) Uani 1 1 d . . . . .
H67A H 0.867702 0.479038 0.944781 0.044 Uiso 1 1 calc R U . . .
H67B H 0.963830 0.437936 0.947908 0.044 Uiso 1 1 calc R U . . .
H67C H 0.841102 0.423914 0.911792 0.044 Uiso 1 1 calc R U . . .
C68 C 0.99554(11) 0.51860(6) 0.87281(7) 0.0339(3) Uani 1 1 d . . . . .
H68A H 1.008860 0.533653 0.832116 0.051 Uiso 1 1 calc R U . . .
H68B H 1.065309 0.507437 0.900208 0.051 Uiso 1 1 calc R U . . .
H68C H 0.961564 0.544211 0.896591 0.051 Uiso 1 1 calc R U . . .
C69 C 0.14187(10) 0.61301(5) 0.75532(6) 0.0277(3) Uani 1 1 d . . . . .
H69A H 0.137484 0.575963 0.761726 0.042 Uiso 1 1 calc R U . . .
H69B H 0.156096 0.619875 0.711633 0.042 Uiso 1 1 calc R U . . .
H69C H 0.072366 0.628966 0.759181 0.042 Uiso 1 1 calc R U . . .
C70 C 0.25304(11) 0.69168(5) 0.79110(7) 0.0282(3) Uani 1 1 d . . . . .
H70A H 0.185681 0.711087 0.790819 0.042 Uiso 1 1 calc R U . . .
H70B H 0.271677 0.693786 0.747775 0.042 Uiso 1 1 calc R U . . .
H70C H 0.313044 0.706052 0.824174 0.042 Uiso 1 1 calc R U . . .
C71 C 0.35711(11) 0.55288(5) 0.96563(6) 0.0279(3) Uani 1 1 d . . . . .
H71A H 0.289651 0.539586 0.937807 0.042 Uiso 1 1 calc R U . . .
H71B H 0.345074 0.558893 1.009993 0.042 Uiso 1 1 calc R U . . .
H71C H 0.416316 0.527904 0.967426 0.042 Uiso 1 1 calc R U . . .
C72 C 0.49013(11) 0.62549(5) 0.98361(6) 0.0285(3) Uani 1 1 d . . . . .
H72A H 0.546670 0.598953 0.993950 0.043 Uiso 1 1 calc R U . . .
H72B H 0.469504 0.636978 1.024128 0.043 Uiso 1 1 calc R U . . .
H72C H 0.518796 0.654543 0.962622 0.043 Uiso 1 1 calc R U . . .
C73 C 0.79809(17) 0.62409(8) 0.97591(11) 0.0642(5) Uani 1 1 d . . . . .
H73A H 0.793084 0.591930 0.951263 0.096 Uiso 1 1 calc R U . . .
H73B H 0.744589 0.623807 1.004311 0.096 Uiso 1 1 calc R U . . .
H73C H 0.872140 0.627756 1.002862 0.096 Uiso 1 1 calc R U . . .
C74 C 0.77404(15) 0.66862(9) 0.92844(10) 0.0656(6) Uani 1 1 d . . . . .
H74A H 0.698312 0.665173 0.902390 0.079 Uiso 1 1 calc R U . . .
H74B H 0.777923 0.700874 0.953759 0.079 Uiso 1 1 calc R U . . .
C75 C 0.85244(14) 0.67204(8) 0.88203(10) 0.0560(5) Uani 1 1 d . . . . .
H75A H 0.928034 0.666844 0.907529 0.067 Uiso 1 1 calc R U . . .
H75B H 0.835922 0.643775 0.849838 0.067 Uiso 1 1 calc R U . . .
C76 C 0.84851(14) 0.72205(8) 0.84497(9) 0.0571(5) Uani 1 1 d . . . . .
H76A H 0.774585 0.725954 0.816708 0.069 Uiso 1 1 calc R U . . .
H76B H 0.859282 0.750539 0.877002 0.069 Uiso 1 1 calc R U . . .
C77 C 0.93260(15) 0.72672(8) 0.80282(10) 0.0585(5) Uani 1 1 d . . . . .
H77A H 0.917380 0.700102 0.768294 0.070 Uiso 1 1 calc R U . . .
H77B H 1.005814 0.719434 0.830367 0.070 Uiso 1 1 calc R U . . .
C78 C 0.9371(2) 0.77847(8) 0.76992(10) 0.0716(7) Uani 1 1 d . . . . .
H78A H 0.865379 0.786087 0.741974 0.107 Uiso 1 1 calc R U . . .
H78B H 0.992845 0.777573 0.743055 0.107 Uiso 1 1 calc R U . . .
H78C H 0.955883 0.805068 0.803549 0.107 Uiso 1 1 calc R U . . .
H1A H 0.6747(16) 0.6968(7) 0.6933(9) 0.035(5) Uiso 0.819(13) 1 d D . P A 1
H1B H 0.6388(16) 0.6376(8) 0.7472(10) 0.041(6) Uiso 0.819(13) 1 d D . P A 1
P1A P 0.6579(15) 0.6564(5) 0.7037(4) 0.039(2) Uani 0.181(13) 1 d D . P A 2
H1AA H 0.727(4) 0.6871(19) 0.679(3) 0.018(19) Uiso 0.181(13) 1 d D . P A 2
H1AB H 0.730(5) 0.6162(18) 0.718(4) 0.03(2) Uiso 0.181(13) 1 d D . P A 2

loop_
_atom_site_aniso_label
_atom_site_aniso_U_11
_atom_site_aniso_U_22
_atom_site_aniso_U_33
_atom_site_aniso_U_23
_atom_site_aniso_U_13
_atom_site_aniso_U_12
P1 0.0229(4) 0.0228(4) 0.0178(3) 0.0012(2) -0.0031(2) -0.0069(3)
C1 0.0174(5) 0.0181(5) 0.0149(5) -0.0020(4) 0.0040(4) -0.0006(4)
C2 0.0168(5) 0.0151(5) 0.0163(5) -0.0019(4) 0.0055(4) -0.0001(4)
C3 0.0194(5) 0.0158(5) 0.0167(5) -0.0007(4) 0.0053(4) -0.0013(4)
C4 0.0248(6) 0.0178(5) 0.0187(6) 0.0023(4) 0.0037(4) -0.0026(4)
C5 0.0239(6) 0.0151(5) 0.0157(5) 0.0008(4) 0.0043(4) -0.0005(4)
C6 0.0191(5) 0.0158(5) 0.0154(5) -0.0002(4) 0.0050(4) 0.0014(4)
C7 0.0193(5) 0.0179(5) 0.0158(5) -0.0011(4) 0.0005(4) -0.0015(4)
C8 0.0173(5) 0.0159(5) 0.0178(5) -0.0009(4) 0.0054(4) -0.0005(4)
C9 0.0188(5) 0.0159(5) 0.0177(5) 0.0010(4) 0.0038(4) -0.0016(4)
C10 0.0230(6) 0.0170(5) 0.0185(5) 0.0017(4) 0.0037(4) -0.0012(4)
C11 0.0181(5) 0.0167(5) 0.0160(5) 0.0007(4) 0.0052(4) -0.0002(4)
C12 0.0175(5) 0.0164(5) 0.0145(5) 0.0001(4) 0.0053(4) 0.0015(4)
C13 0.0451(8) 0.0218(6) 0.0173(6) 0.0002(5) 0.0094(5) 0.0026(5)
C14 0.0260(6) 0.0238(6) 0.0276(6) 0.0069(5) -0.0002(5) -0.0018(5)
C15 0.0271(6) 0.0183(6) 0.0206(6) -0.0013(4) 0.0050(5) -0.0039(5)
C16 0.0198(6) 0.0225(6) 0.0318(7) 0.0001(5) 0.0060(5) -0.0020(5)
C17 0.0201(5) 0.0174(5) 0.0167(5) 0.0009(4) 0.0054(4) -0.0023(4)
C18 0.0216(6) 0.0170(5) 0.0185(5) -0.0011(4) 0.0055(4) -0.0025(4)
C19 0.0216(6) 0.0188(5) 0.0176(5) 0.0014(4) 0.0064(4) 0.0005(4)
C20 0.0226(6) 0.0200(6) 0.0244(6) -0.0012(5) 0.0087(5) 0.0013(4)
C21 0.0241(6) 0.0258(6) 0.0299(7) -0.0017(5) 0.0119(5) 0.0016(5)
C22 0.0203(6) 0.0283(6) 0.0296(7) 0.0021(5) 0.0079(5) 0.0013(5)
C23 0.0184(5) 0.0246(6) 0.0230(6) -0.0002(5) 0.0058(4) -0.0017(4)
C24 0.0198(5) 0.0208(6) 0.0176(5) 0.0022(4) 0.0054(4) -0.0008(4)
C25 0.0213(6) 0.0183(5) 0.0203(6) -0.0012(4) 0.0049(4) -0.0040(4)
C26 0.0219(6) 0.0167(5) 0.0174(5) 0.0000(4) 0.0059(4) -0.0012(4)
C27 0.0200(5) 0.0179(5) 0.0172(5) 0.0002(4) 0.0050(4) -0.0009(4)
C28 0.0194(5) 0.0176(5) 0.0196(5) -0.0009(4) 0.0044(4) -0.0030(4)
C29 0.0216(5) 0.0165(5) 0.0146(5) 0.0003(4) 0.0027(4) -0.0008(4)
C30 0.0227(6) 0.0169(5) 0.0201(6) -0.0030(4) 0.0045(4) -0.0013(4)
C31 0.0245(6) 0.0183(6) 0.0195(6) -0.0028(4) 0.0039(5) 0.0010(4)
C32 0.0254(6) 0.0221(6) 0.0201(6) -0.0034(5) 0.0079(5) 0.0011(5)
C33 0.0204(5) 0.0202(6) 0.0182(5) -0.0009(4) 0.0065(4) -0.0005(4)
C34 0.0202(5) 0.0176(5) 0.0146(5) 0.0015(4) 0.0041(4) 0.0007(4)
C35 0.0186(5) 0.0181(5) 0.0183(5) 0.0006(4) 0.0046(4) -0.0022(4)
C36 0.0209(5) 0.0155(5) 0.0165(5) 0.0008(4) 0.0040(4) -0.0014(4)
C37 0.0281(6) 0.0213(6) 0.0370(7) 0.0025(5) 0.0109(5) 0.0032(5)
C38 0.0284(6) 0.0274(6) 0.0259(6) -0.0068(5) 0.0106(5) 0.0003(5)
C39 0.0214(6) 0.0375(7) 0.0284(7) -0.0024(6) 0.0025(5) -0.0023(5)
C40 0.0240(6) 0.0289(7) 0.0329(7) 0.0035(5) 0.0093(5) -0.0038(5)
C41 0.0284(6) 0.0260(6) 0.0209(6) -0.0007(5) 0.0099(5) -0.0033(5)
C42 0.0207(6) 0.0266(6) 0.0241(6) -0.0009(5) 0.0063(5) 0.0012(5)
C43 0.0258(6) 0.0269(6) 0.0258(6) -0.0078(5) 0.0000(5) 0.0021(5)
C44 0.0297(6) 0.0174(6) 0.0348(7) -0.0021(5) 0.0120(5) -0.0034(5)
C45 0.0192(5) 0.0172(5) 0.0166(5) 0.0015(4) 0.0036(4) -0.0015(4)
C46 0.0222(6) 0.0211(6) 0.0169(5) 0.0003(4) 0.0064(4) -0.0003(4)
C47 0.0191(5) 0.0206(6) 0.0216(6) -0.0003(4) 0.0065(4) -0.0001(4)
C48 0.0209(6) 0.0297(6) 0.0242(6) -0.0010(5) 0.0068(5) 0.0042(5)
C49 0.0204(6) 0.0419(8) 0.0310(7) -0.0019(6) 0.0073(5) 0.0063(5)
C50 0.0213(6) 0.0354(7) 0.0308(7) 0.0022(6) 0.0022(5) 0.0075(5)
C51 0.0176(6) 0.0296(6) 0.0241(6) 0.0006(5) 0.0014(5) 0.0005(5)
C52 0.0178(5) 0.0206(6) 0.0213(6) 0.0012(4) 0.0028(4) -0.0014(4)
C53 0.0211(6) 0.0225(6) 0.0162(5) -0.0003(4) 0.0032(4) -0.0006(4)
C54 0.0206(5) 0.0173(5) 0.0172(5) -0.0004(4) 0.0055(4) -0.0013(4)
C55 0.0199(5) 0.0166(5) 0.0176(5) 0.0006(4) 0.0041(4) -0.0011(4)
C56 0.0231(6) 0.0196(5) 0.0152(5) 0.0003(4) 0.0038(4) 0.0000(4)
C57 0.0237(6) 0.0169(5) 0.0175(5) -0.0005(4) 0.0065(4) -0.0014(4)
C58 0.0262(6) 0.0216(6) 0.0171(5) -0.0008(4) 0.0072(5) 0.0019(5)
C59 0.0322(7) 0.0278(6) 0.0205(6) -0.0021(5) 0.0092(5) 0.0061(5)
C60 0.0252(6) 0.0334(7) 0.0247(6) 0.0007(5) 0.0099(5) 0.0064(5)
C61 0.0227(6) 0.0227(6) 0.0206(6) 0.0000(5) 0.0064(5) 0.0033(5)
C62 0.0210(5) 0.0152(5) 0.0199(6) 0.0004(4) 0.0066(4) -0.0008(4)
C63 0.0206(5) 0.0177(5) 0.0167(5) 0.0020(4) 0.0040(4) 0.0001(4)
C64 0.0209(5) 0.0164(5) 0.0158(5) 0.0009(4) 0.0059(4) -0.0020(4)
C65 0.0306(7) 0.0350(8) 0.0366(8) -0.0111(6) 0.0070(6) 0.0064(6)
C66 0.0306(7) 0.0482(9) 0.0328(7) 0.0070(6) 0.0172(6) 0.0093(6)
C67 0.0231(6) 0.0369(7) 0.0252(6) 0.0051(5) 0.0003(5) 0.0033(5)
C68 0.0249(6) 0.0393(8) 0.0345(7) -0.0015(6) -0.0009(5) -0.0064(6)
C69 0.0216(6) 0.0350(7) 0.0269(6) -0.0022(5) 0.0060(5) 0.0028(5)
C70 0.0321(7) 0.0226(6) 0.0304(7) 0.0021(5) 0.0076(5) 0.0063(5)
C71 0.0394(7) 0.0254(6) 0.0224(6) 0.0013(5) 0.0145(5) 0.0013(5)
C72 0.0314(7) 0.0341(7) 0.0207(6) -0.0076(5) 0.0066(5) 0.0014(5)
C73 0.0526(11) 0.0694(13) 0.0725(14) -0.0254(11) 0.0174(10) -0.0116(10)
C74 0.0396(9) 0.0977(17) 0.0573(12) -0.0338(12) 0.0047(8) 0.0041(10)
C75 0.0372(9) 0.0690(12) 0.0586(11) -0.0327(10) 0.0029(8) -0.0016(8)
C76 0.0419(9) 0.0706(13) 0.0504(10) -0.0283(9) -0.0095(8) 0.0165(9)
C77 0.0498(10) 0.0630(12) 0.0560(11) -0.0184(9) -0.0041(8) 0.0235(9)
C78 0.0969(16) 0.0720(14) 0.0399(10) -0.0020(9) 0.0009(10) 0.0422(12)
P1A 0.050(4) 0.040(3) 0.0202(16) 0.0019(17) -0.008(2) -0.021(3)

loop_
_atom_type_symbol
_atom_type_description
_atom_type_scat_dispersion_real
_atom_type_scat_dispersion_imag
_atom_type_scat_source
C C 0.0181 0.0091 'International Tables Vol C Tables 4.2.6.8 and 6.1.1.4'
H H 0.0000 0.0000 'International Tables Vol C Tables 4.2.6.8 and 6.1.1.4'
P P 0.2955 0.4335 'International Tables Vol C Tables 4.2.6.8 and 6.1.1.4'

loop_
_exptl_crystal_face_index_h
_exptl_crystal_face_index_k
_exptl_crystal_face_index_l
_exptl_crystal_face_perp_dist
0 -2 1 0.0685
0 2 -1 0.0440
2 1 -1 0.0248
-2 1 0 0.0373
2 1 0 0.0328
0 1 0 0.0451
0 -1 0 0.0643
1 -1 -2 0.0157
1 -2 -1 0.0323
0 -1 -1 0.0369
0 0 1 0.0596
0 2 1 0.0354
1 2 2 0.0440
-2 -2 -1 0.0568
0 -1 2 0.0653
0 1 -1 0.0385
-1 -1 2 0.0726
0 1 1 0.0387

loop_
_geom_angle_atom_site_label_1
_geom_angle_atom_site_label_2
_geom_angle_atom_site_label_3
_geom_angle
_geom_angle_site_symmetry_1
_geom_angle_site_symmetry_3
_geom_angle_publ_flag
C1 P1 H1A 97.3(8) . . ?
C1 P1 H1B 98.2(9) . . ?
H1A P1 H1B 95.4(11) . . ?
C2 C1 P1 121.45(9) . . ?
C2 C1 P1A 120.8(2) . . ?
C12 C1 P1 120.79(9) . . ?
C12 C1 C2 117.28(10) . . ?
C12 C1 P1A 120.95(18) . . ?
C1 C2 C3 128.41(10) . . ?
C6 C2 C1 120.91(10) . . ?
C6 C2 C3 110.68(9) . . ?
C2 C3 C4 102.85(9) . . ?
C2 C3 C17 116.53(9) . . ?
C17 C3 C4 111.40(9) . . ?
C36 C3 C2 118.19(9) . . ?
C36 C3 C4 107.03(9) . . ?
C36 C3 C17 100.74(9) . . ?
C3 C4 H4A 109.9 . . ?
C3 C4 H4B 109.9 . . ?
H4A C4 H4B 108.3 . . ?
C5 C4 C3 108.74(9) . . ?
C5 C4 H4A 109.9 . . ?
C5 C4 H4B 109.9 . . ?
C6 C5 C4 102.61(9) . . ?
C6 C5 C13 109.71(9) . . ?
C6 C5 C14 112.60(10) . . ?
C13 C5 C4 111.45(10) . . ?
C14 C5 C4 110.98(9) . . ?
C14 C5 C13 109.37(10) . . ?
C2 C6 C5 113.20(10) . . ?
C7 C6 C2 121.13(10) . . ?
C7 C6 C5 125.58(10) . . ?
C6 C7 H7 120.7 . . ?
C8 C7 C6 118.59(10) . . ?
C8 C7 H7 120.7 . . ?
C7 C8 C9 125.41(10) . . ?
C7 C8 C12 121.24(10) . . ?
C12 C8 C9 113.34(10) . . ?
C8 C9 C10 101.86(9) . . ?
C8 C9 C15 111.64(9) . . ?
C8 C9 C16 111.34(9) . . ?
C15 C9 C10 110.90(9) . . ?
C15 C9 C16 108.39(9) . . ?
C16 C9 C10 112.66(9) . . ?
C9 C10 H10A 109.9 . . ?
C9 C10 H10B 109.9 . . ?
C9 C10 C11 109.09(9) . . ?
H10A C10 H10B 108.3 . . ?
C11 C10 H10A 109.9 . . ?
C11 C10 H10B 109.9 . . ?
C12 C11 C10 101.76(9) . . ?
C12 C11 C45 118.60(9) . . ?
C12 C11 C64 114.93(9) . . ?
C45 C11 C10 109.51(9) . . ?
C45 C11 C64 100.45(9) . . ?
C64 C11 C10 111.88(9) . . ?
C1 C12 C11 128.50(10) . . ?
C8 C12 C1 120.85(10) . . ?
C8 C12 C11 110.62(9) . . ?
C5 C13 H13A 109.5 . . ?
C5 C13 H13B 109.5 . . ?
C5 C13 H13C 109.5 . . ?
H13A C13 H13B 109.5 . . ?
H13A C13 H13C 109.5 . . ?
H13B C13 H13C 109.5 . . ?
C5 C14 H14A 109.5 . . ?
C5 C14 H14B 109.5 . . ?
C5 C14 H14C 109.5 . . ?
H14A C14 H14B 109.5 . . ?
H14A C14 H14C 109.5 . . ?
H14B C14 H14C 109.5 . . ?
C9 C15 H15A 109.5 . . ?
C9 C15 H15B 109.5 . . ?
C9 C15 H15C 109.5 . . ?
H15A C15 H15B 109.5 . . ?
H15A C15 H15C 109.5 . . ?
H15B C15 H15C 109.5 . . ?
C9 C16 H16A 109.5 . . ?
C9 C16 H16B 109.5 . . ?
C9 C16 H16C 109.5 . . ?
H16A C16 H16B 109.5 . . ?
H16A C16 H16C 109.5 . . ?
H16B C16 H16C 109.5 . . ?
C18 C17 C3 129.59(10) . . ?
C18 C17 C26 119.76(10) . . ?
C26 C17 C3 110.53(10) . . ?
C17 C18 H18 119.5 . . ?
C17 C18 C19 121.09(11) . . ?
C19 C18 H18 119.5 . . ?
C18 C19 C20 117.64(10) . . ?
C18 C19 C24 119.07(10) . . ?
C24 C19 C20 123.29(10) . . ?
C19 C20 C21 110.84(10) . . ?
C19 C20 C37 109.28(10) . . ?
C19 C20 C38 110.31(10) . . ?
C37 C20 C21 109.83(10) . . ?
C38 C20 C21 107.74(10) . . ?
C38 C20 C37 108.81(10) . . ?
C20 C21 H21A 109.1 . . ?
C20 C21 H21B 109.1 . . ?
H21A C21 H21B 107.9 . . ?
C22 C21 C20 112.30(10) . . ?
C22 C21 H21A 109.1 . . ?
C22 C21 H21B 109.1 . . ?
C21 C22 H22A 109.2 . . ?
C21 C22 H22B 109.2 . . ?
C21 C22 C23 112.23(10) . . ?
H22A C22 H22B 107.9 . . ?
C23 C22 H22A 109.2 . . ?
C23 C22 H22B 109.2 . . ?
C24 C23 C22 109.67(10) . . ?
C39 C23 C22 107.15(10) . . ?
C39 C23 C24 110.38(10) . . ?
C40 C23 C22 111.01(10) . . ?
C40 C23 C24 109.86(10) . . ?
C40 C23 C39 108.74(10) . . ?
C19 C24 C23 122.53(10) . . ?
C25 C24 C19 119.20(10) . . ?
C25 C24 C23 118.27(10) . . ?
C24 C25 H25 119.5 . . ?
C26 C25 C24 120.92(11) . . ?
C26 C25 H25 119.5 . . ?
C17 C26 C27 108.37(10) . . ?
C25 C26 C17 119.93(10) . . ?
C25 C26 C27 131.66(11) . . ?
C28 C27 C26 132.09(11) . . ?
C28 C27 C36 119.66(10) . . ?
C36 C27 C26 108.25(10) . . ?
C27 C28 H28 119.6 . . ?
C27 C28 C29 120.77(10) . . ?
C29 C28 H28 119.6 . . ?
C28 C29 C30 118.59(10) . . ?
C28 C29 C34 119.26(10) . . ?
C34 C29 C30 122.15(10) . . ?
C29 C30 C31 109.14(9) . . ?
C29 C30 C43 109.31(10) . . ?
C29 C30 C44 111.34(9) . . ?
C31 C30 C43 111.60(10) . . ?
C31 C30 C44 107.21(10) . . ?
C44 C30 C43 108.25(10) . . ?
C30 C31 H31A 109.2 . . ?
C30 C31 H31B 109.2 . . ?
H31A C31 H31B 107.9 . . ?
C32 C31 C30 112.15(10) . . ?
C32 C31 H31A 109.2 . . ?
C32 C31 H31B 109.2 . . ?
C31 C32 H32A 109.3 . . ?
C31 C32 H32B 109.3 . . ?
C31 C32 C33 111.71(9) . . ?
H32A C32 H32B 107.9 . . ?
C33 C32 H32A 109.3 . . ?
C33 C32 H32B 109.3 . . ?
C32 C33 C42 108.87(10) . . ?
C34 C33 C32 111.18(9) . . ?
C34 C33 C41 109.21(9) . . ?
C34 C33 C42 109.93(9) . . ?
C41 C33 C32 109.00(9) . . ?
C41 C33 C42 108.60(10) . . ?
C29 C34 C33 123.43(10) . . ?
C35 C34 C29 118.98(10) . . ?
C35 C34 C33 117.59(10) . . ?
C34 C35 H35 119.6 . . ?
C36 C35 C34 120.74(10) . . ?
C36 C35 H35 119.6 . . ?
C27 C36 C3 110.72(10) . . ?
C35 C36 C3 128.76(10) . . ?
C35 C36 C27 120.26(10) . . ?
C20 C37 H37A 109.5 . . ?
C20 C37 H37B 109.5 . . ?
C20 C37 H37C 109.5 . . ?
H37A C37 H37B 109.5 . . ?
H37A C37 H37C 109.5 . . ?
H37B C37 H37C 109.5 . . ?
C20 C38 H38A 109.5 . . ?
C20 C38 H38B 109.5 . . ?
C20 C38 H38C 109.5 . . ?
H38A C38 H38B 109.5 . . ?
H38A C38 H38C 109.5 . . ?
H38B C38 H38C 109.5 . . ?
C23 C39 H39A 109.5 . . ?
C23 C39 H39B 109.5 . . ?
C23 C39 H39C 109.5 . . ?
H39A C39 H39B 109.5 . . ?
H39A C39 H39C 109.5 . . ?
H39B C39 H39C 109.5 . . ?
C23 C40 H40A 109.5 . . ?
C23 C40 H40B 109.5 . . ?
C23 C40 H40C 109.5 . . ?
H40A C40 H40B 109.5 . . ?
H40A C40 H40C 109.5 . . ?
H40B C40 H40C 109.5 . . ?
C33 C41 H41A 109.5 . . ?
C33 C41 H41B 109.5 . . ?
C33 C41 H41C 109.5 . . ?
H41A C41 H41B 109.5 . . ?
H41A C41 H41C 109.5 . . ?
H41B C41 H41C 109.5 . . ?
C33 C42 H42A 109.5 . . ?
C33 C42 H42B 109.5 . . ?
C33 C42 H42C 109.5 . . ?
H42A C42 H42B 109.5 . . ?
H42A C42 H42C 109.5 . . ?
H42B C42 H42C 109.5 . . ?
C30 C43 H43A 109.5 . . ?
C30 C43 H43B 109.5 . . ?
C30 C43 H43C 109.5 . . ?
H43A C43 H43B 109.5 . . ?
H43A C43 H43C 109.5 . . ?
H43B C43 H43C 109.5 . . ?
C30 C44 H44A 109.5 . . ?
C30 C44 H44B 109.5 . . ?
C30 C44 H44C 109.5 . . ?
H44A C44 H44B 109.5 . . ?
H44A C44 H44C 109.5 . . ?
H44B C44 H44C 109.5 . . ?
C46 C45 C11 129.61(10) . . ?
C46 C45 C54 119.10(10) . . ?
C54 C45 C11 111.10(10) . . ?
C45 C46 H46 119.4 . . ?
C45 C46 C47 121.10(11) . . ?
C47 C46 H46 119.4 . . ?
C46 C47 C48 117.59(10) . . ?
C46 C47 C52 119.38(10) . . ?
C52 C47 C48 122.97(10) . . ?
C47 C48 C49 111.88(10) . . ?
C65 C48 C47 108.09(10) . . ?
C65 C48 C49 109.16(11) . . ?
C65 C48 C66 109.20(11) . . ?
C66 C48 C47 110.67(10) . . ?
C66 C48 C49 107.80(11) . . ?
C48 C49 H49A 109.0 . . ?
C48 C49 H49B 109.0 . . ?
H49A C49 H49B 107.8 . . ?
C50 C49 C48 112.99(10) . . ?
C50 C49 H49A 109.0 . . ?
C50 C49 H49B 109.0 . . ?
C49 C50 H50A 109.2 . . ?
C49 C50 H50B 109.2 . . ?
C49 C50 C51 111.92(11) . . ?
H50A C50 H50B 107.9 . . ?
C51 C50 H50A 109.2 . . ?
C51 C50 H50B 109.2 . . ?
C50 C51 C52 108.90(10) . . ?
C50 C51 C67 108.25(11) . . ?
C50 C51 C68 110.94(11) . . ?
C52 C51 C68 108.21(10) . . ?
C67 C51 C52 112.94(10) . . ?
C67 C51 C68 107.62(11) . . ?
C47 C52 C51 122.07(10) . . ?
C53 C52 C47 118.86(10) . . ?
C53 C52 C51 119.02(10) . . ?
C52 C53 H53 119.6 . . ?
C54 C53 C52 120.85(11) . . ?
C54 C53 H53 119.6 . . ?
C45 C54 C55 108.52(10) . . ?
C53 C54 C45 120.71(10) . . ?
C53 C54 C55 130.77(10) . . ?
C56 C55 C54 130.43(11) . . ?
C56 C55 C64 120.61(10) . . ?
C64 C55 C54 108.95(10) . . ?
C55 C56 H56 119.6 . . ?
C55 C56 C57 120.83(11) . . ?
C57 C56 H56 119.6 . . ?
C56 C57 C58 117.89(10) . . ?
C56 C57 C62 118.86(10) . . ?
C62 C57 C58 123.26(10) . . ?
C57 C58 C71 108.93(9) . . ?
C59 C58 C57 110.64(10) . . ?
C59 C58 C71 110.11(10) . . ?
C59 C58 C72 108.01(10) . . ?
C72 C58 C57 110.59(10) . . ?
C72 C58 C71 108.53(10) . . ?
C58 C59 H59A 109.1 . . ?
C58 C59 H59B 109.1 . . ?
H59A C59 H59B 107.9 . . ?
C60 C59 C58 112.33(10) . . ?
C60 C59 H59A 109.1 . . ?
C60 C59 H59B 109.1 . . ?
C59 C60 H60A 109.1 . . ?
C59 C60 H60B 109.1 . . ?
C59 C60 C61 112.64(10) . . ?
H60A C60 H60B 107.8 . . ?
C61 C60 H60A 109.1 . . ?
C61 C60 H60B 109.1 . . ?
C60 C61 C70 110.32(10) . . ?
C62 C61 C60 110.37(10) . . ?
C62 C61 C69 111.44(10) . . ?
C62 C61 C70 107.85(10) . . ?
C69 C61 C60 107.80(10) . . ?
C69 C61 C70 109.07(10) . . ?
C57 C62 C61 122.39(10) . . ?
C57 C62 C63 119.40(10) . . ?
C63 C62 C61 118.18(10) . . ?
C62 C63 H63 119.4 . . ?
C64 C63 C62 121.22(10) . . ?
C64 C63 H63 119.4 . . ?
C55 C64 C11 110.50(10) . . ?
C63 C64 C11 130.39(10) . . ?
C63 C64 C55 119.01(10) . . ?
C48 C65 H65A 109.5 . . ?
C48 C65 H65B 109.5 . . ?
C48 C65 H65C 109.5 . . ?
H65A C65 H65B 109.5 . . ?
H65A C65 H65C 109.5 . . ?
H65B C65 H65C 109.5 . . ?
C48 C66 H66A 109.5 . . ?
C48 C66 H66B 109.5 . . ?
C48 C66 H66C 109.5 . . ?
H66A C66 H66B 109.5 . . ?
H66A C66 H66C 109.5 . . ?
H66B C66 H66C 109.5 . . ?
C51 C67 H67A 109.5 . . ?
C51 C67 H67B 109.5 . . ?
C51 C67 H67C 109.5 . . ?
H67A C67 H67B 109.5 . . ?
H67A C67 H67C 109.5 . . ?
H67B C67 H67C 109.5 . . ?
C51 C68 H68A 109.5 . . ?
C51 C68 H68B 109.5 . . ?
C51 C68 H68C 109.5 . . ?
H68A C68 H68B 109.5 . . ?
H68A C68 H68C 109.5 . . ?
H68B C68 H68C 109.5 . . ?
C61 C69 H69A 109.5 . . ?
C61 C69 H69B 109.5 . . ?
C61 C69 H69C 109.5 . . ?
H69A C69 H69B 109.5 . . ?
H69A C69 H69C 109.5 . . ?
H69B C69 H69C 109.5 . . ?
C61 C70 H70A 109.5 . . ?
C61 C70 H70B 109.5 . . ?
C61 C70 H70C 109.5 . . ?
H70A C70 H70B 109.5 . . ?
H70A C70 H70C 109.5 . . ?
H70B C70 H70C 109.5 . . ?
C58 C71 H71A 109.5 . . ?
C58 C71 H71B 109.5 . . ?
C58 C71 H71C 109.5 . . ?
H71A C71 H71B 109.5 . . ?
H71A C71 H71C 109.5 . . ?
H71B C71 H71C 109.5 . . ?
C58 C72 H72A 109.5 . . ?
C58 C72 H72B 109.5 . . ?
C58 C72 H72C 109.5 . . ?
H72A C72 H72B 109.5 . . ?
H72A C72 H72C 109.5 . . ?
H72B C72 H72C 109.5 . . ?
H73A C73 H73B 109.5 . . ?
H73A C73 H73C 109.5 . . ?
H73B C73 H73C 109.5 . . ?
C74 C73 H73A 109.5 . . ?
C74 C73 H73B 109.5 . . ?
C74 C73 H73C 109.5 . . ?
C73 C74 H74A 108.9 . . ?
C73 C74 H74B 108.9 . . ?
H74A C74 H74B 107.7 . . ?
C75 C74 C73 113.34(17) . . ?
C75 C74 H74A 108.9 . . ?
C75 C74 H74B 108.9 . . ?
C74 C75 H75A 108.6 . . ?
C74 C75 H75B 108.5 . . ?
H75A C75 H75B 107.5 . . ?
C76 C75 C74 114.87(17) . . ?
C76 C75 H75A 108.5 . . ?
C76 C75 H75B 108.6 . . ?
C75 C76 H76A 108.6 . . ?
C75 C76 H76B 108.6 . . ?
H76A C76 H76B 107.6 . . ?
C77 C76 C75 114.53(15) . . ?
C77 C76 H76A 108.6 . . ?
C77 C76 H76B 108.6 . . ?
C76 C77 H77A 108.4 . . ?
C76 C77 H77B 108.4 . . ?
C76 C77 C78 115.46(16) . . ?
H77A C77 H77B 107.5 . . ?
C78 C77 H77A 108.4 . . ?
C78 C77 H77B 108.4 . . ?
C77 C78 H78A 109.5 . . ?
C77 C78 H78B 109.5 . . ?
C77 C78 H78C 109.5 . . ?
H78A C78 H78B 109.5 . . ?
H78A C78 H78C 109.5 . . ?
H78B C78 H78C 109.5 . . ?
C1 P1A H1AA 103(3) . . ?
C1 P1A H1AB 99(3) . . ?
H1AA P1A H1AB 95.4(14) . . ?

loop_
_geom_bond_atom_site_label_1
_geom_bond_atom_site_label_2
_geom_bond_distance
_geom_bond_site_symmetry_2
_geom_bond_publ_flag
P1 C1 1.8424(15) . ?
P1 H1A 1.356(18) . ?
P1 H1B 1.37(2) . ?
C1 C2 1.4098(15) . ?
C1 C12 1.4087(15) . ?
C1 P1A 1.853(5) . ?
C2 C3 1.5264(15) . ?
C2 C6 1.3968(15) . ?
C3 C4 1.5756(15) . ?
C3 C17 1.5274(15) . ?
C3 C36 1.5242(15) . ?
C4 H4A 0.9900 . ?
C4 H4B 0.9900 . ?
C4 C5 1.5417(15) . ?
C5 C6 1.5146(15) . ?
C5 C13 1.5321(16) . ?
C5 C14 1.5294(16) . ?
C6 C7 1.3875(15) . ?
C7 H7 0.9500 . ?
C7 C8 1.3844(16) . ?
C8 C9 1.5155(15) . ?
C8 C12 1.3978(15) . ?
C9 C10 1.5455(15) . ?
C9 C15 1.5333(16) . ?
C9 C16 1.5375(16) . ?
C10 H10A 0.9900 . ?
C10 H10B 0.9900 . ?
C10 C11 1.5711(15) . ?
C11 C12 1.5315(15) . ?
C11 C45 1.5323(15) . ?
C11 C64 1.5380(15) . ?
C13 H13A 0.9800 . ?
C13 H13B 0.9800 . ?
C13 H13C 0.9800 . ?
C14 H14A 0.9800 . ?
C14 H14B 0.9800 . ?
C14 H14C 0.9800 . ?
C15 H15A 0.9800 . ?
C15 H15B 0.9800 . ?
C15 H15C 0.9800 . ?
C16 H16A 0.9800 . ?
C16 H16B 0.9800 . ?
C16 H16C 0.9800 . ?
C17 C18 1.3782(16) . ?
C17 C26 1.4037(16) . ?
C18 H18 0.9500 . ?
C18 C19 1.4080(16) . ?
C19 C20 1.5343(16) . ?
C19 C24 1.4094(16) . ?
C20 C21 1.5386(16) . ?
C20 C37 1.5365(17) . ?
C20 C38 1.5357(17) . ?
C21 H21A 0.9900 . ?
C21 H21B 0.9900 . ?
C21 C22 1.5126(18) . ?
C22 H22A 0.9900 . ?
C22 H22B 0.9900 . ?
C22 C23 1.5355(17) . ?
C23 C24 1.5344(15) . ?
C23 C39 1.5343(17) . ?
C23 C40 1.5334(17) . ?
C24 C25 1.4031(16) . ?
C25 H25 0.9500 . ?
C25 C26 1.3840(16) . ?
C26 C27 1.4689(15) . ?
C27 C28 1.3841(16) . ?
C27 C36 1.3988(16) . ?
C28 H28 0.9500 . ?
C28 C29 1.4026(16) . ?
C29 C30 1.5292(15) . ?
C29 C34 1.4098(16) . ?
C30 C31 1.5301(16) . ?
C30 C43 1.5381(16) . ?
C30 C44 1.5369(16) . ?
C31 H31A 0.9900 . ?
C31 H31B 0.9900 . ?
C31 C32 1.5167(16) . ?
C32 H32A 0.9900 . ?
C32 H32B 0.9900 . ?
C32 C33 1.5368(16) . ?
C33 C34 1.5359(15) . ?
C33 C41 1.5361(16) . ?
C33 C42 1.5387(16) . ?
C34 C35 1.4062(16) . ?
C35 H35 0.9500 . ?
C35 C36 1.3769(16) . ?
C37 H37A 0.9800 . ?
C37 H37B 0.9800 . ?
C37 H37C 0.9800 . ?
C38 H38A 0.9800 . ?
C38 H38B 0.9800 . ?
C38 H38C 0.9800 . ?
C39 H39A 0.9800 . ?
C39 H39B 0.9800 . ?
C39 H39C 0.9800 . ?
C40 H40A 0.9800 . ?
C40 H40B 0.9800 . ?
C40 H40C 0.9800 . ?
C41 H41A 0.9800 . ?
C41 H41B 0.9800 . ?
C41 H41C 0.9800 . ?
C42 H42A 0.9800 . ?
C42 H42B 0.9800 . ?
C42 H42C 0.9800 . ?
C43 H43A 0.9800 . ?
C43 H43B 0.9800 . ?
C43 H43C 0.9800 . ?
C44 H44A 0.9800 . ?
C44 H44B 0.9800 . ?
C44 H44C 0.9800 . ?
C45 C46 1.3817(16) . ?
C45 C54 1.3991(15) . ?
C46 H46 0.9500 . ?
C46 C47 1.4084(16) . ?
C47 C48 1.5368(16) . ?
C47 C52 1.4110(16) . ?
C48 C49 1.5372(17) . ?
C48 C65 1.5336(19) . ?
C48 C66 1.5349(18) . ?
C49 H49A 0.9900 . ?
C49 H49B 0.9900 . ?
C49 C50 1.5177(19) . ?
C50 H50A 0.9900 . ?
C50 H50B 0.9900 . ?
C50 C51 1.5332(18) . ?
C51 C52 1.5356(16) . ?
C51 C67 1.5340(18) . ?
C51 C68 1.5432(18) . ?
C52 C53 1.3994(16) . ?
C53 H53 0.9500 . ?
C53 C54 1.3828(16) . ?
C54 C55 1.4601(15) . ?
C55 C56 1.3860(16) . ?
C55 C64 1.4012(16) . ?
C56 H56 0.9500 . ?
C56 C57 1.3985(16) . ?
C57 C58 1.5381(15) . ?
C57 C62 1.4091(16) . ?
C58 C59 1.5327(17) . ?
C58 C71 1.5397(17) . ?
C58 C72 1.5351(17) . ?
C59 H59A 0.9900 . ?
C59 H59B 0.9900 . ?
C59 C60 1.5166(18) . ?
C60 H60A 0.9900 . ?
C60 H60B 0.9900 . ?
C60 C61 1.5360(16) . ?
C61 C62 1.5323(16) . ?
C61 C69 1.5344(17) . ?
C61 C70 1.5395(17) . ?
C62 C63 1.4094(16) . ?
C63 H63 0.9500 . ?
C63 C64 1.3781(16) . ?
C65 H65A 0.9800 . ?
C65 H65B 0.9800 . ?
C65 H65C 0.9800 . ?
C66 H66A 0.9800 . ?
C66 H66B 0.9800 . ?
C66 H66C 0.9800 . ?
C67 H67A 0.9800 . ?
C67 H67B 0.9800 . ?
C67 H67C 0.9800 . ?
C68 H68A 0.9800 . ?
C68 H68B 0.9800 . ?
C68 H68C 0.9800 . ?
C69 H69A 0.9800 . ?
C69 H69B 0.9800 . ?
C69 H69C 0.9800 . ?
C70 H70A 0.9800 . ?
C70 H70B 0.9800 . ?
C70 H70C 0.9800 . ?
C71 H71A 0.9800 . ?
C71 H71B 0.9800 . ?
C71 H71C 0.9800 . ?
C72 H72A 0.9800 . ?
C72 H72B 0.9800 . ?
C72 H72C 0.9800 . ?
C73 H73A 0.9800 . ?
C73 H73B 0.9800 . ?
C73 H73C 0.9800 . ?
C73 C74 1.516(3) . ?
C74 H74A 0.9900 . ?
C74 H74B 0.9900 . ?
C74 C75 1.515(3) . ?
C75 H75A 0.9900 . ?
C75 H75B 0.9900 . ?
C75 C76 1.513(3) . ?
C76 H76A 0.9900 . ?
C76 H76B 0.9900 . ?
C76 C77 1.507(3) . ?
C77 H77A 0.9900 . ?
C77 H77B 0.9900 . ?
C77 C78 1.522(3) . ?
C78 H78A 0.9800 . ?
C78 H78B 0.9800 . ?
C78 H78C 0.9800 . ?
P1A H1AA 1.35(2) . ?
P1A H1AB 1.37(2) . ?

loop_
_geom_torsion_atom_site_label_1
_geom_torsion_atom_site_label_2
_geom_torsion_atom_site_label_3
_geom_torsion_atom_site_label_4
_geom_torsion
_geom_torsion_site_symmetry_1
_geom_torsion_site_symmetry_2
_geom_torsion_site_symmetry_3
_geom_torsion_site_symmetry_4
_geom_torsion_publ_flag
P1 C1 C2 C3 -6.93(19) . . . . ?
P1 C1 C2 C6 171.94(13) . . . . ?
P1 C1 C12 C8 -172.26(13) . . . . ?
P1 C1 C12 C11 10.00(19) . . . . ?
C1 C2 C3 C4 -175.13(11) . . . . ?
C1 C2 C3 C17 62.72(15) . . . . ?
C1 C2 C3 C36 -57.54(15) . . . . ?
C1 C2 C6 C5 -176.08(10) . . . . ?
C1 C2 C6 C7 0.60(16) . . . . ?
C2 C1 C12 C8 -0.12(16) . . . . ?
C2 C1 C12 C11 -177.86(10) . . . . ?
C2 C3 C4 C5 -12.43(11) . . . . ?
C2 C3 C17 C18 44.82(16) . . . . ?
C2 C3 C17 C26 -139.22(10) . . . . ?
C2 C3 C36 C27 139.95(10) . . . . ?
C2 C3 C36 C35 -45.97(16) . . . . ?
C2 C6 C7 C8 -0.77(16) . . . . ?
C3 C2 C6 C5 2.98(13) . . . . ?
C3 C2 C6 C7 179.65(10) . . . . ?
C3 C4 C5 C6 13.89(12) . . . . ?
C3 C4 C5 C13 -103.46(11) . . . . ?
C3 C4 C5 C14 134.39(10) . . . . ?
C3 C17 C18 C19 175.07(11) . . . . ?
C3 C17 C26 C25 -176.85(10) . . . . ?
C3 C17 C26 C27 5.04(13) . . . . ?
C4 C3 C17 C18 -72.73(15) . . . . ?
C4 C3 C17 C26 103.23(11) . . . . ?
C4 C3 C36 C27 -104.71(11) . . . . ?
C4 C3 C36 C35 69.37(14) . . . . ?
C4 C5 C6 C2 -10.61(12) . . . . ?
C4 C5 C6 C7 172.89(11) . . . . ?
C5 C6 C7 C8 175.47(10) . . . . ?
C6 C2 C3 C4 5.90(12) . . . . ?
C6 C2 C3 C17 -116.25(11) . . . . ?
C6 C2 C3 C36 123.49(11) . . . . ?
C6 C7 C8 C9 -178.48(10) . . . . ?
C6 C7 C8 C12 0.51(17) . . . . ?
C7 C8 C9 C10 170.32(11) . . . . ?
C7 C8 C9 C15 51.93(15) . . . . ?
C7 C8 C9 C16 -69.36(14) . . . . ?
C7 C8 C12 C1 -0.06(17) . . . . ?
C7 C8 C12 C11 178.05(10) . . . . ?
C8 C9 C10 C11 16.70(11) . . . . ?
C9 C8 C12 C1 179.04(10) . . . . ?
C9 C8 C12 C11 -2.85(13) . . . . ?
C9 C10 C11 C12 -18.28(11) . . . . ?
C9 C10 C11 C45 -144.61(9) . . . . ?
C9 C10 C11 C64 104.93(10) . . . . ?
C10 C11 C12 C1 -169.20(11) . . . . ?
C10 C11 C12 C8 12.87(11) . . . . ?
C10 C11 C45 C46 63.07(15) . . . . ?
C10 C11 C45 C54 -111.77(10) . . . . ?
C10 C11 C64 C55 109.23(11) . . . . ?
C10 C11 C64 C63 -67.01(15) . . . . ?
C11 C45 C46 C47 -175.32(11) . . . . ?
C11 C45 C54 C53 176.21(10) . . . . ?
C11 C45 C54 C55 -3.33(13) . . . . ?
C12 C1 C2 C3 -179.02(10) . . . . ?
C12 C1 C2 C6 -0.14(16) . . . . ?
C12 C8 C9 C10 -8.73(12) . . . . ?
C12 C8 C9 C15 -127.13(10) . . . . ?
C12 C8 C9 C16 111.58(11) . . . . ?
C12 C11 C45 C46 -52.99(16) . . . . ?
C12 C11 C45 C54 132.16(10) . . . . ?
C12 C11 C64 C55 -135.38(10) . . . . ?
C12 C11 C64 C63 48.39(16) . . . . ?
C13 C5 C6 C2 107.96(11) . . . . ?
C13 C5 C6 C7 -68.54(14) . . . . ?
C14 C5 C6 C2 -129.98(11) . . . . ?
C14 C5 C6 C7 53.51(15) . . . . ?
C15 C9 C10 C11 135.62(10) . . . . ?
C16 C9 C10 C11 -102.69(11) . . . . ?
C17 C3 C4 C5 113.12(10) . . . . ?
C17 C3 C36 C27 11.82(12) . . . . ?
C17 C3 C36 C35 -174.10(11) . . . . ?
C17 C18 C19 C20 -178.42(10) . . . . ?
C17 C18 C19 C24 2.01(17) . . . . ?
C17 C26 C27 C28 -176.57(12) . . . . ?
C17 C26 C27 C36 2.80(13) . . . . ?
C18 C17 C26 C25 -0.44(17) . . . . ?
C18 C17 C26 C27 -178.55(10) . . . . ?
C18 C19 C20 C21 170.80(10) . . . . ?
C18 C19 C20 C37 -68.02(13) . . . . ?
C18 C19 C20 C38 51.56(14) . . . . ?
C18 C19 C24 C23 176.69(10) . . . . ?
C18 C19 C24 C25 -2.45(17) . . . . ?
C19 C20 C21 C22 41.93(14) . . . . ?
C19 C24 C25 C26 1.50(17) . . . . ?
C20 C19 C24 C23 -2.86(17) . . . . ?
C20 C19 C24 C25 178.01(11) . . . . ?
C20 C21 C22 C23 -64.47(14) . . . . ?
C21 C22 C23 C24 48.79(13) . . . . ?
C21 C22 C23 C39 168.61(10) . . . . ?
C21 C22 C23 C40 -72.80(13) . . . . ?
C22 C23 C24 C19 -16.31(15) . . . . ?
C22 C23 C24 C25 162.83(10) . . . . ?
C23 C24 C25 C26 -177.67(10) . . . . ?
C24 C19 C20 C21 -9.65(16) . . . . ?
C24 C19 C20 C37 111.52(12) . . . . ?
C24 C19 C20 C38 -128.90(12) . . . . ?
C24 C25 C26 C17 -0.04(17) . . . . ?
C24 C25 C26 C27 177.56(11) . . . . ?
C25 C26 C27 C28 5.6(2) . . . . ?
C25 C26 C27 C36 -175.01(12) . . . . ?
C26 C17 C18 C19 -0.56(17) . . . . ?
C26 C27 C28 C29 -178.63(11) . . . . ?
C26 C27 C36 C3 -9.58(13) . . . . ?
C26 C27 C36 C35 175.76(10) . . . . ?
C27 C28 C29 C30 -176.63(10) . . . . ?
C27 C28 C29 C34 3.24(17) . . . . ?
C28 C27 C36 C3 169.88(10) . . . . ?
C28 C27 C36 C35 -4.78(17) . . . . ?
C28 C29 C30 C31 163.12(10) . . . . ?
C28 C29 C30 C43 -74.58(13) . . . . ?
C28 C29 C30 C44 44.96(14) . . . . ?
C28 C29 C34 C33 174.07(10) . . . . ?
C28 C29 C34 C35 -5.81(16) . . . . ?
C29 C30 C31 C32 51.39(12) . . . . ?
C29 C34 C35 C36 3.19(16) . . . . ?
C30 C29 C34 C33 -6.07(17) . . . . ?
C30 C29 C34 C35 174.05(10) . . . . ?
C30 C31 C32 C33 -65.29(13) . . . . ?
C31 C32 C33 C34 39.14(13) . . . . ?
C31 C32 C33 C41 159.58(10) . . . . ?
C31 C32 C33 C42 -82.11(12) . . . . ?
C32 C33 C34 C29 -5.17(15) . . . . ?
C32 C33 C34 C35 174.71(10) . . . . ?
C33 C34 C35 C36 -176.70(10) . . . . ?
C34 C29 C30 C31 -16.74(15) . . . . ?
C34 C29 C30 C43 105.56(12) . . . . ?
C34 C29 C30 C44 -134.90(11) . . . . ?
C34 C35 C36 C3 -171.46(11) . . . . ?
C34 C35 C36 C27 2.13(17) . . . . ?
C36 C3 C4 C5 -137.64(9) . . . . ?
C36 C3 C17 C18 174.04(11) . . . . ?
C36 C3 C17 C26 -10.01(12) . . . . ?
C36 C27 C28 C29 2.07(17) . . . . ?
C37 C20 C21 C22 -78.92(13) . . . . ?
C38 C20 C21 C22 162.71(10) . . . . ?
C39 C23 C24 C19 -134.14(12) . . . . ?
C39 C23 C24 C25 45.00(14) . . . . ?
C40 C23 C24 C19 105.96(13) . . . . ?
C40 C23 C24 C25 -74.90(13) . . . . ?
C41 C33 C34 C29 -125.49(11) . . . . ?
C41 C33 C34 C35 54.39(13) . . . . ?
C42 C33 C34 C29 115.46(12) . . . . ?
C42 C33 C34 C35 -64.66(13) . . . . ?
C43 C30 C31 C32 -69.53(13) . . . . ?
C44 C30 C31 C32 172.10(10) . . . . ?
C45 C11 C12 C1 -49.07(16) . . . . ?
C45 C11 C12 C8 133.00(10) . . . . ?
C45 C11 C64 C55 -6.87(11) . . . . ?
C45 C11 C64 C63 176.89(11) . . . . ?
C45 C46 C47 C48 177.49(11) . . . . ?
C45 C46 C47 C52 0.33(17) . . . . ?
C45 C54 C55 C56 178.05(12) . . . . ?
C45 C54 C55 C64 -1.31(13) . . . . ?
C46 C45 C54 C53 0.75(17) . . . . ?
C46 C45 C54 C55 -178.79(10) . . . . ?
C46 C47 C48 C49 171.84(11) . . . . ?
C46 C47 C48 C65 -67.94(14) . . . . ?
C46 C47 C48 C66 51.60(15) . . . . ?
C46 C47 C52 C51 -177.02(11) . . . . ?
C46 C47 C52 C53 0.26(17) . . . . ?
C47 C48 C49 C50 38.29(16) . . . . ?
C47 C52 C53 C54 -0.34(17) . . . . ?
C48 C47 C52 C51 5.99(18) . . . . ?
C48 C47 C52 C53 -176.73(11) . . . . ?
C48 C49 C50 C51 -62.38(15) . . . . ?
C49 C50 C51 C52 53.46(14) . . . . ?
C49 C50 C51 C67 176.60(11) . . . . ?
C49 C50 C51 C68 -65.54(14) . . . . ?
C50 C51 C52 C47 -26.40(16) . . . . ?
C50 C51 C52 C53 156.33(11) . . . . ?
C51 C52 C53 C54 177.02(11) . . . . ?
C52 C47 C48 C49 -11.11(17) . . . . ?
C52 C47 C48 C65 109.11(13) . . . . ?
C52 C47 C48 C66 -131.35(13) . . . . ?
C52 C53 C54 C45 -0.17(17) . . . . ?
C52 C53 C54 C55 179.26(11) . . . . ?
C53 C54 C55 C56 -1.4(2) . . . . ?
C53 C54 C55 C64 179.21(12) . . . . ?
C54 C45 C46 C47 -0.83(17) . . . . ?
C54 C55 C56 C57 -179.90(11) . . . . ?
C54 C55 C64 C11 5.42(13) . . . . ?
C54 C55 C64 C63 -177.86(10) . . . . ?
C55 C56 C57 C58 179.02(10) . . . . ?
C55 C56 C57 C62 -0.83(17) . . . . ?
C56 C55 C64 C11 -174.02(10) . . . . ?
C56 C55 C64 C63 2.71(17) . . . . ?
C56 C57 C58 C59 164.79(11) . . . . ?
C56 C57 C58 C71 -74.04(13) . . . . ?
C56 C57 C58 C72 45.16(14) . . . . ?
C56 C57 C62 C61 -177.77(10) . . . . ?
C56 C57 C62 C63 0.16(16) . . . . ?
C57 C58 C59 C60 44.42(14) . . . . ?
C57 C62 C63 C64 1.99(17) . . . . ?
C58 C57 C62 C61 2.39(17) . . . . ?
C58 C57 C62 C63 -179.68(10) . . . . ?
C58 C59 C60 C61 -63.25(14) . . . . ?
C59 C60 C61 C62 46.92(14) . . . . ?
C59 C60 C61 C69 168.84(11) . . . . ?
C59 C60 C61 C70 -72.16(13) . . . . ?
C60 C61 C62 C57 -17.54(16) . . . . ?
C60 C61 C62 C63 164.51(10) . . . . ?
C61 C62 C63 C64 180.00(10) . . . . ?
C62 C57 C58 C59 -15.37(16) . . . . ?
C62 C57 C58 C71 105.80(13) . . . . ?
C62 C57 C58 C72 -135.00(12) . . . . ?
C62 C63 C64 C11 172.57(11) . . . . ?
C62 C63 C64 C55 -3.40(17) . . . . ?
C64 C11 C12 C1 69.70(14) . . . . ?
C64 C11 C12 C8 -108.23(11) . . . . ?
C64 C11 C45 C46 -179.07(11) . . . . ?
C64 C11 C45 C54 6.09(12) . . . . ?
C64 C55 C56 C57 -0.60(17) . . . . ?
C65 C48 C49 C50 -81.30(14) . . . . ?
C66 C48 C49 C50 160.19(12) . . . . ?
C67 C51 C52 C47 -146.68(12) . . . . ?
C67 C51 C52 C53 36.04(16) . . . . ?
C68 C51 C52 C47 94.29(14) . . . . ?
C68 C51 C52 C53 -82.99(14) . . . . ?
C69 C61 C62 C57 -137.29(11) . . . . ?
C69 C61 C62 C63 44.76(14) . . . . ?
C70 C61 C62 C57 103.03(12) . . . . ?
C70 C61 C62 C63 -74.92(13) . . . . ?
C71 C58 C59 C60 -76.06(13) . . . . ?
C72 C58 C59 C60 165.59(10) . . . . ?
C73 C74 C75 C76 -166.46(16) . . . . ?
C74 C75 C76 C77 175.58(15) . . . . ?
C75 C76 C77 C78 -174.72(16) . . . . ?
P1A C1 C2 C3 12.4(9) . . . . ?
P1A C1 C2 C6 -168.8(9) . . . . ?
P1A C1 C12 C8 168.5(9) . . . . ?
P1A C1 C12 C11 -9.3(9) . . . . ?

loop_
_exptl_oxdiff_crystal_face_indexfrac_h
_exptl_oxdiff_crystal_face_indexfrac_k
_exptl_oxdiff_crystal_face_indexfrac_l
_exptl_oxdiff_crystal_face_x
_exptl_oxdiff_crystal_face_y
_exptl_oxdiff_crystal_face_z
-0.0004 -1.9999 1.0007 0.0116 0.1257 0.0607
0.0004 1.9999 -1.0007 -0.0116 -0.1257 -0.0607
1.9998 1.0001 -1.0010 -0.0119 -0.1626 0.1961
-1.9995 0.9998 0.0003 0.0003 0.0369 -0.2568
1.9998 1.0006 -0.0008 0.0547 -0.1329 0.2160
0.0002 1.0002 -0.0002 0.0275 -0.0480 -0.0204
-0.0002 -1.0002 0.0002 -0.0275 0.0480 0.0204
0.9996 -1.0010 -2.0005 -0.1471 -0.0538 0.0989
0.9995 -2.0007 -1.0000 -0.1080 0.0239 0.1391
-0.0002 -1.0007 -1.0000 -0.0941 0.0183 0.0005
0.0000 0.0005 1.0002 0.0666 0.0297 0.0199
0.0007 2.0045 0.9999 0.1217 -0.0665 -0.0210
1.0018 2.0056 2.0007 0.2021 -0.0794 0.1173
-2.0028 -2.0042 -0.9988 -0.1489 0.1515 -0.2158
-0.0003 -0.9991 2.0035 0.1059 0.1075 0.0602
0.0003 1.0004 -1.0021 -0.0392 -0.0778 -0.0403
-1.0013 -0.9989 2.0040 0.0923 0.1500 -0.0581
0.0004 1.0029 1.0006 0.0942 -0.0184 -0.0005
